data_1558406
loop_
_publ_author_name
'Falaise, Cl\'ement'
'Ivanov, Anton A.'
'Molard, Yann'
'Amela Cortes, Maria'
'Shestopalov, Michael A.'
'Haouas, Mohamed'
'Cadot, Emmanuel'
'Cordier, St\'ephane'

_publ_section_title
;
 From supramolecular to solid state chemistry: crystal engineering of
 luminescent materials by trapping molecular clusters in an
 aluminium-based host matrix
;
_journal_issue 9
_journal_name_full 'Materials Horizons'
_journal_page_first 2399
_journal_page_last 2406
_journal_paper_doi 10.1039/D0MH00637H
_journal_volume 7
_journal_year 2020
_chemical_formula_moiety 'Cl4.5 I8 Mo6, Al13 O40, 2(C48 H54 O40), 4(Cl)'
_chemical_formula_sum 'C96 H108 Al13 Cl8.5 I8 Mo6 O120'
_chemical_formula_weight 5424.72
_space_group_crystal_system hexagonal
_space_group_IT_number 180
_space_group_name_Hall 'P 62 2 (0 0 4)'
_space_group_name_H-M_alt 'P 62 2 2'
_atom_sites_solution_hydrogens geom
_atom_sites_solution_primary dual
_audit_creation_date 2020-03-02
_audit_creation_method
;
Olex2 1.2
(compiled 2018.05.29 svn.r3508 for OlexSys, GUI svn.r5506)
;
_audit_update_record
;
2020-03-02 deposited with the CCDC.	2020-06-22 downloaded from the CCDC.
;
_cell_angle_alpha 90
_cell_angle_beta 90
_cell_angle_gamma 120
_cell_formula_units_Z 3
_cell_length_a 19.751(2)
_cell_length_b 19.751
_cell_length_c 57.616(7)
_cell_measurement_reflns_used 9511
_cell_measurement_temperature 200
_cell_measurement_theta_max 27.65
_cell_measurement_theta_min 2.43
_cell_volume 19465(3)
_computing_molecular_graphics 'Olex2 (Dolomanov et al., 2009)'
_computing_publication_material 'Olex2 (Dolomanov et al., 2009)'
_computing_structure_refinement 'ShelXL (Sheldrick, 2015)'
_computing_structure_solution 'ShelXT (Sheldrick, 2015)'
_diffrn_ambient_temperature 200
_diffrn_measured_fraction_theta_full 0.999
_diffrn_measured_fraction_theta_max 0.998
_diffrn_measurement_device_type 'bruker D8 Advance'
_diffrn_radiation_type MoK\a
_diffrn_radiation_wavelength 0.71073
_diffrn_reflns_av_R_equivalents 0.0799
_diffrn_reflns_av_unetI/netI 0.0421
_diffrn_reflns_Laue_measured_fraction_full 0.999
_diffrn_reflns_Laue_measured_fraction_max 0.998
_diffrn_reflns_limit_h_max 25
_diffrn_reflns_limit_h_min -25
_diffrn_reflns_limit_k_max 25
_diffrn_reflns_limit_k_min -24
_diffrn_reflns_limit_l_max 75
_diffrn_reflns_limit_l_min -65
_diffrn_reflns_number 189091
_diffrn_reflns_point_group_measured_fraction_full 0.999
_diffrn_reflns_point_group_measured_fraction_max 0.999
_diffrn_reflns_theta_full 25.242
_diffrn_reflns_theta_max 27.887
_diffrn_reflns_theta_min 2.062
_exptl_absorpt_coefficient_mu 1.443
_exptl_absorpt_correction_T_max 0.7456
_exptl_absorpt_correction_T_min 0.6093
_exptl_absorpt_correction_type multi-scan
_exptl_absorpt_process_details sadabs
_exptl_crystal_colour red
_exptl_crystal_colour_primary red
_exptl_crystal_density_diffrn 1.388
_exptl_crystal_description block
_exptl_crystal_F_000 7900
_exptl_crystal_size_max 0.25
_exptl_crystal_size_mid 0.22
_exptl_crystal_size_min 0.13
_refine_diff_density_max 3.041
_refine_diff_density_min -4.736
_refine_diff_density_rms 0.298
_refine_ls_abs_structure_details
;
 Refined as an inversion twin.
;
_refine_ls_abs_structure_Flack 0.28(5)
_refine_ls_extinction_method none
_refine_ls_goodness_of_fit_ref 1.738
_refine_ls_hydrogen_treatment constr
_refine_ls_matrix_type full
_refine_ls_number_parameters 291
_refine_ls_number_reflns 15487
_refine_ls_number_restraints 12
_refine_ls_restrained_S_all 1.741
_refine_ls_R_factor_all 0.1638
_refine_ls_R_factor_gt 0.1367
_refine_ls_shift/su_max 0.000
_refine_ls_shift/su_mean 0.000
_refine_ls_structure_factor_coef Fsqd
_refine_ls_weighting_details 'w=1/[\s^2^(Fo^2^)+(0.2000P)^2^] where P=(Fo^2^+2Fc^2^)/3'
_refine_ls_weighting_scheme calc
_refine_ls_wR_factor_gt 0.3625
_refine_ls_wR_factor_ref 0.4039
_reflns_Friedel_coverage 0.751
_reflns_Friedel_fraction_full 1.000
_reflns_Friedel_fraction_max 0.999
_reflns_number_gt 11960
_reflns_number_total 15487
_reflns_threshold_expression 'I > 2\s(I)'
_cod_data_source_file d0mh00637h2.cif
_cod_data_source_block test
_cod_depositor_comments
;Adding full bibliography for 1558402--1558407.cif.

 Adding full bibliography for 1558402--1558407.cif.
;
_cod_original_cell_volume 19465(5)
_cod_original_sg_symbol_Hall 'P 62 2c (0 0 1)'
_cod_original_formula_sum 'C96 H108 Al13 Cl8.50 I8 Mo6 O120'
_cod_database_code 1558406
_shelx_shelxl_version_number 2018/3
_shelx_space_group_comment
;
The symmetry employed for this shelxl refinement is uniquely defined
by the following loop, which should always be used as a source of
symmetry information in preference to the above space-group names.
They are only intended as comments.
;
_olex2_refinement_description
;
1. Twinned data refinement
 Scales: 0.72(5)
 0.28(5)
2. Fixed Uiso
 At 1.2 times of:
  All C(H) groups, All C(H,H) groups
3. Restrained distances
 C24A-O19A
 1.45 with sigma of 0.002
 C23A-C24A
 1.45 with sigma of 0.002
 C9A-O5A
 1.45 with sigma of 0.002
 C21A-O17A
 1.45 with sigma of 0.002
 C20A-C21A
 1.45 with sigma of 0.002
 Mo1_$2-Mo4_$3
 0.32 with sigma of 0.002
 C23A-O19A
 2.6 with sigma of 0.02
 O18A-C24A
 2.4 with sigma of 0.04
 C24A-C3A_$1
 2.6 with sigma of 0.04
 C8A-O5A
 2.6 with sigma of 0.02
 O4A-C9A
 2.4 with sigma of 0.02
 C7A-C9A
 2.6 with sigma of 0.02
4. Uiso/Uaniso restraints and constraints
: with sigma of 0.01 and sigma for terminal atoms of 0.02
Uanis(O19A) = Uanis(O18A) = Uanis(O15A) = Uanis(O16A) = Uanis(O13A) =
Uanis(O14A) = Uanis(O10A) = Uanis(O9A) = Uanis(O7A) = Uanis(O8A) = Uanis(O11A)
= Uanis(O17A) = Uanis(O5A) = Uanis(O4A) = Uanis(O2A) = Uanis(O3A) = Uanis(O6A)
= Uanis(O1A) = Uanis(O20A) = Uanis(O12A)
Uanis(C24A) = Uanis(C21A) = Uanis(C23A) = Uanis(C20A) = Uanis(C19A) =
Uanis(C22A) = Uanis(C17A) = Uanis(C18A) = Uanis(C16A) = Uanis(C13A) =
Uanis(C11A) = Uanis(C14A) = Uanis(C15A) = Uanis(C10A) = Uanis(C12A) =
Uanis(C9A) = Uanis(C8A) = Uanis(C7A) = Uanis(C5A) = Uanis(C6A) = Uanis(C4A) =
Uanis(C3A) = Uanis(C2A) = Uanis(C1A)
Uanis(O1) = Uanis(O4) = Uanis(O5) = Uanis(O7) = Uanis(O9) = Uanis(O8) =
Uanis(O6) = Uanis(O2) = Uanis(O3) = Uanis(O10)
Uiso(I3AA) = Uiso(I1AA) = Uiso(I0AA) = Uiso(I2AA)
Uiso(Mo4) = Uiso(Mo2A) = Uiso(Mo1) = Uiso(Mo0A)
5. Others
 Fixed Sof: I1(0.75) Mo1A(0.375) Mo3(0.75) I4AA(0.75) Cl1(0.375) Cl2(0.75)
 Mo1(0.0625) Mo4(0.0625) I0AA(0.125) I1AA(0.125) I3AA(0.125) I2AA(0.125)
 Mo2A(0.125) Mo0A(0.125)
6.a Ternary CH refined with riding coordinates:
 C11A(H11A), C12A(H12A), C10A(H10A), C14A(H14A), C13A(H13A), C6A(H6A),
 C7A(H7A), C4A(H4A), C5A(H5A), C16A(H16A), C17A(H13B), C19A(H19A), C18A(H18A),
 C1A(H1A), C2A(H2A), C8A(H8A), C22A(H22A), C20A(H20A), C23A(H23A)
6.b Secondary CH2 refined with riding coordinates:
 C15A(H15A,H15B), C21A(H21A,H21B), C9A(H9AA,H9AB), C24A(H24A,H24B)
;
_olex2_submission_special_instructions 'No special instructions were received'

loop_
_space_group_symop_operation_xyz
'x, y, z'
'x-y, x, z+1/3'
'-y, x-y, z+2/3'
'-x, -y, z'
'-x+y, -x, z+1/3'
'y, -x+y, z+2/3'
'x-y, -y, -z'
'-x, -x+y, -z+1/3'
'y, x, -z+2/3'
'-y, -x, -z+2/3'
'-x+y, y, -z'
'x, x-y, -z+1/3'

loop_
_atom_site_label
_atom_site_type_symbol
_atom_site_fract_x
_atom_site_fract_y
_atom_site_fract_z
_atom_site_U_iso_or_equiv
_atom_site_adp_type
_atom_site_occupancy
_atom_site_site_symmetry_order
_atom_site_calc_flag
_atom_site_refinement_flags_posn
_atom_site_refinement_flags_adp
_atom_site_refinement_flags_occupancy
_atom_site_disorder_assembly
_atom_site_disorder_group
I1 I 0.39999(8) -0.00058(9) 0.45153(2) 0.0424(4) Uani 0.75 1 d . . . . .
Mo1A Mo 0.40290(10) 0.000000 0.500000 0.0367(5) Uani 0.75 2 d S T P . .
Mo3 Mo 0.53910(10) 0.07805(11) 0.47682(3) 0.0369(4) Uani 0.75 1 d . . . . .
I4AA I 0.31936(8) -0.16208(9) 0.49995(2) 0.0479(4) Uani 0.75 1 d . . . . .
Al1 Al 0.000000 0.000000 0.333333 0.045(2) Uani 1 4 d S T P . .
Cl1 Cl 0.2815(3) 0.000000 0.500000 0.062(2) Uani 0.75 2 d S T P . .
Cl2 Cl 0.5893(4) 0.1811(3) 0.44703(10) 0.0489(12) Uani 0.75 1 d . . . . .
Al2 Al -0.0835(4) -0.0251(4) 0.38674(8) 0.0605(18) Uani 1 1 d . . . . .
Al3 Al -0.1905(4) -0.1326(5) 0.35074(7) 0.0597(17) Uani 1 1 d . . . . .
Al4 Al -0.1392(4) 0.0385(4) 0.35094(8) 0.0591(17) Uani 1 1 d . . . . .
O10 O -0.0522(9) 0.1324(9) 0.34777(17) 0.0573(13) Uani 1 1 d . . . . .
O3 O -0.1928(9) -0.1383(10) 0.32072(17) 0.0573(13) Uani 1 1 d . . . . .
O5 O -0.1710(9) -0.1177(9) 0.38507(16) 0.0573(13) Uani 1 1 d . . . . .
O2 O -0.0883(9) -0.0256(9) 0.35150(16) 0.0573(13) Uani 1 1 d . . . . .
O8 O -0.2249(9) -0.0572(9) 0.35049(17) 0.0573(13) Uani 1 1 d . . . . .
O1 O 0.0182(8) 0.0681(9) 0.38995(16) 0.0573(13) Uani 1 1 d . . . . .
O9 O -0.2083(9) 0.0884(9) 0.35405(16) 0.0573(13) Uani 1 1 d . . . . .
O7A O 0.3768(9) 0.1961(11) 0.4299(2) 0.0691(10) Uani 1 1 d . . . . .
O10A O 0.3014(9) 0.0744(11) 0.3995(2) 0.0691(10) Uani 1 1 d . . . . .
C11A C 0.4512(13) 0.1486(13) 0.3971(3) 0.0576(10) Uani 1 1 d . . . . .
H11A H 0.459996 0.141474 0.413425 0.069 Uiso 1 1 calc R . . . .
O8A O 0.4454(9) 0.2854(11) 0.3989(2) 0.0691(10) Uani 1 1 d . . . . .
O9A O 0.4279(10) 0.0702(11) 0.3811(2) 0.0691(10) Uani 1 1 d . . . . .
O7 O -0.1346(9) 0.0288(9) 0.38341(17) 0.0573(13) Uani 1 1 d . . . . .
C12A C 0.3775(12) 0.1462(13) 0.3933(3) 0.0576(10) Uani 1 1 d . . . . .
H12A H 0.374911 0.154473 0.376620 0.069 Uiso 1 1 calc R . . . .
C10A C 0.3798(13) 0.2196(13) 0.4060(3) 0.0576(10) Uani 1 1 d . . . . .
H10A H 0.333027 0.222590 0.402159 0.069 Uiso 1 1 calc R . . . .
C14A C 0.5184(12) 0.2767(12) 0.4027(3) 0.0576(10) Uani 1 1 d . . . . .
H14A H 0.521574 0.265788 0.419133 0.069 Uiso 1 1 calc R . . . .
O4 O -0.0969(9) -0.0304(9) 0.41928(17) 0.0573(13) Uani 1 1 d . . . . .
C13A C 0.5082(13) 0.2074(13) 0.3881(3) 0.0576(10) Uani 1 1 d . . . . .
H13A H 0.502300 0.212993 0.371450 0.069 Uiso 1 1 calc R . . . .
O12A O 0.5796(9) 0.2001(11) 0.3943(2) 0.0691(10) Uani 1 1 d . . . . .
C6A C 0.2822(12) 0.1457(14) 0.4610(3) 0.0576(10) Uani 1 1 d . . . . .
H6A H 0.314955 0.133207 0.470873 0.069 Uiso 1 1 calc R . . . .
O16A O 0.7043(10) 0.2861(11) 0.3832(2) 0.0691(10) Uani 1 1 d . . . . .
O4A O 0.3297(9) 0.2994(11) 0.4777(2) 0.0691(10) Uani 1 1 d D . . . .
O2A O 0.3102(9) 0.1952(11) 0.5064(2) 0.0691(10) Uani 1 1 d . . . . .
C7A C 0.3325(12) 0.2162(11) 0.4450(3) 0.0576(10) Uani 1 1 d D . . . .
H7A H 0.300034 0.232046 0.436260 0.069 Uiso 1 1 calc R . . . .
C4A C 0.2750(13) 0.2222(13) 0.4916(3) 0.0576(10) Uani 1 1 d . . . . .
H4A H 0.237774 0.230757 0.500540 0.069 Uiso 1 1 calc R . . . .
O6A O 0.2362(9) 0.0820(11) 0.4441(2) 0.0691(10) Uani 1 1 d . . . . .
O11A O 0.5962(9) 0.4272(11) 0.4094(2) 0.0691(10) Uani 1 1 d . . . . .
C5A C 0.2289(13) 0.1565(13) 0.4742(3) 0.0576(10) Uani 1 1 d . . . . .
H5A H 0.198827 0.171364 0.463976 0.069 Uiso 1 1 calc R . . . .
C16A C 0.6281(12) 0.2110(13) 0.3712(3) 0.0576(10) Uani 1 1 d . . . . .
H16A H 0.607631 0.223528 0.357353 0.069 Uiso 1 1 calc R . . . .
C15A C 0.5865(12) 0.3644(12) 0.3969(3) 0.0576(10) Uani 1 1 d . . . . .
H15A H 0.635613 0.364482 0.397597 0.069 Uiso 1 1 calc R . . . .
H15B H 0.579429 0.374425 0.380825 0.069 Uiso 1 1 calc R . . . .
O3A O 0.1711(9) 0.0767(11) 0.4870(2) 0.0691(10) Uani 1 1 d . . . . .
O15A O 0.7906(10) 0.2006(11) 0.4198(2) 0.0691(10) Uani 1 1 d . . . . .
O13A O 0.5717(10) 0.0872(11) 0.3675(3) 0.0691(10) Uani 1 1 d . . . . .
C17A C 0.6203(14) 0.1150(13) 0.3708(3) 0.0576(10) Uani 1 1 d . . . . .
H13B H 0.650024 0.113422 0.357406 0.069 Uiso 1 1 calc R . . . .
C3A C 0.3111(12) 0.2043(12) 0.5316(3) 0.0576(10) Uani 1 1 d D . . . .
C19A C 0.7538(12) 0.2070(13) 0.3984(3) 0.0576(10) Uani 1 1 d . . . . .
H19A H 0.788515 0.218646 0.384997 0.069 Uiso 1 1 calc R . . . .
C18A C 0.6777(12) 0.1345(13) 0.3946(3) 0.0576(10) Uani 1 1 d . . . . .
H18A H 0.645191 0.125865 0.408353 0.069 Uiso 1 1 calc R . . . .
C21A C 0.7993(10) 0.3475(7) 0.4093(3) 0.0576(10) Uani 1 1 d D . . . .
H21A H 0.842062 0.352700 0.399781 0.069 Uiso 1 1 calc R . . . .
H21B H 0.811074 0.338324 0.424953 0.069 Uiso 1 1 calc R . . . .
O17A O 0.8108(9) 0.4260(8) 0.4102(2) 0.0691(10) Uani 1 1 d D . . . .
O14A O 0.6853(9) 0.0652(11) 0.3913(2) 0.0691(10) Uani 1 1 d . . . . .
C1A C 0.2770(13) 0.1538(13) 0.5674(3) 0.0576(10) Uani 1 1 d . . . . .
H1A H 0.237331 0.169422 0.569102 0.069 Uiso 1 1 calc R . . . .
C2A C 0.2865(12) 0.1380(13) 0.5437(3) 0.0576(10) Uani 1 1 d . . . . .
H2A H 0.322408 0.117506 0.542284 0.069 Uiso 1 1 calc R . . . .
O20A O 0.2589(9) 0.0821(11) 0.5820(2) 0.0691(10) Uani 1 1 d . . . . .
O18A O 0.9039(9) 0.2748(11) 0.4340(2) 0.0691(10) Uani 1 1 d D . . . .
O1A O 0.2115(9) 0.0844(11) 0.5360(2) 0.0691(10) Uani 1 1 d . . . . .
C8A C 0.3801(13) 0.2769(12) 0.4650(3) 0.0576(10) Uani 1 1 d D . . . .
H8A H 0.407839 0.259221 0.475192 0.069 Uiso 1 1 calc R . . . .
C22A C 0.8557(13) 0.2112(13) 0.4198(3) 0.0576(10) Uani 1 1 d . . . . .
H22A H 0.876246 0.220632 0.403936 0.069 Uiso 1 1 calc R . . . .
C20A C 0.7333(10) 0.2731(9) 0.4024(3) 0.0576(10) Uani 1 1 d D . . . .
H20A H 0.693426 0.255868 0.414558 0.069 Uiso 1 1 calc R . . . .
Cl3 Cl 0.0532(6) 0.2406(5) 0.38694(15) 0.102(2) Uani 1 1 d . . . . .
O6 O -0.2917(9) -0.2199(10) 0.35347(16) 0.0573(13) Uani 1 1 d . . . . .
C23A C 0.8861(10) 0.2760(9) 0.4590(3) 0.0576(10) Uani 1 1 d D . . . .
H23A H 0.832146 0.264844 0.460797 0.069 Uiso 1 1 calc R . . . .
C9A C 0.4380(9) 0.3617(11) 0.4528(2) 0.0576(10) Uani 1 1 d D . . . .
H9AA H 0.455749 0.402450 0.464451 0.069 Uiso 1 1 calc R . . . .
H9AB H 0.483639 0.361491 0.446627 0.069 Uiso 1 1 calc R . . . .
O19A O 1.0216(7) 0.3795(10) 0.4652(2) 0.0691(10) Uani 1 1 d D . . . .
C24A C 0.9392(7) 0.3511(9) 0.4694(3) 0.0576(10) Uani 1 1 d D . . . .
H24A H 0.930462 0.347149 0.486060 0.069 Uiso 1 1 calc R . . . .
H24B H 0.926497 0.389391 0.463562 0.069 Uiso 1 1 calc R . . . .
O5A O 0.4000(9) 0.3796(10) 0.4342(2) 0.0691(10) Uani 1 1 d D . . . .
Mo1 Mo 0.4294(11) -0.0063(6) 0.4766(4) 0.0229(9) Uiso 0.0625 1 d D . . . .
Mo4 Mo 0.4277(12) -0.0123(6) 0.5229(4) 0.0229(9) Uiso 0.0625 1 d D U . . .
I0AA I 0.3546(8) -0.1519(8) 0.4751(2) 0.0724(13) Uiso 0.125 1 d . . . . .
I1AA I 0.3414(8) -0.1724(8) 0.5246(2) 0.0724(13) Uiso 0.125 1 d . . . . .
I3AA I 0.3303(5) 0.000000 0.500000 0.0724(13) Uiso 0.25 2 d S T P . .
I2AA I 0.4629(8) -0.0127(8) 0.4421(2) 0.0724(13) Uiso 0.125 1 d . . . . .
Mo2A Mo 0.4169(5) -0.0711(5) 0.51634(14) 0.0229(9) Uiso 0.125 1 d . . . . .
Mo0A Mo 0.5921(5) 0.0902(5) 0.48405(14) 0.0229(9) Uiso 0.125 1 d . . . . .

loop_
_atom_site_aniso_label
_atom_site_aniso_U_11
_atom_site_aniso_U_22
_atom_site_aniso_U_33
_atom_site_aniso_U_23
_atom_site_aniso_U_13
_atom_site_aniso_U_12
I1 0.0418(7) 0.0657(9) 0.0297(6) -0.0004(6) -0.0029(5) 0.0344(7)
Mo1A 0.0308(7) 0.0540(14) 0.0330(11) 0.0012(10) 0.0006(5) 0.0270(7)
Mo3 0.0365(8) 0.0568(11) 0.0264(7) -0.0006(6) 0.0013(6) 0.0301(8)
I4AA 0.0432(7) 0.0630(9) 0.0354(7) 0.0005(6) -0.0052(6) 0.0251(6)
Al1 0.079(5) 0.079(5) 0.015(3) 0.000 0.000 0.069(6)
Cl1 0.044(2) 0.125(8) 0.045(4) -0.006(5) -0.003(2) 0.063(4)
Cl2 0.056(3) 0.048(3) 0.046(3) 0.011(2) 0.016(2) 0.029(2)
Al2 0.098(4) 0.116(5) 0.024(2) 0.009(2) 0.008(2) 0.095(4)
Al3 0.097(4) 0.114(5) 0.0130(18) 0.005(2) 0.004(2) 0.086(4)
Al4 0.097(4) 0.114(5) 0.0178(19) -0.004(2) -0.004(2) 0.091(4)
O10 0.102(3) 0.116(4) 0.0155(14) -0.0013(17) -0.0033(16) 0.100(3)
O3 0.102(3) 0.116(4) 0.0155(14) -0.0013(17) -0.0033(16) 0.100(3)
O5 0.102(3) 0.116(4) 0.0155(14) -0.0013(17) -0.0033(16) 0.100(3)
O2 0.102(3) 0.116(4) 0.0155(14) -0.0013(17) -0.0033(16) 0.100(3)
O8 0.102(3) 0.116(4) 0.0155(14) -0.0013(17) -0.0033(16) 0.100(3)
O1 0.102(3) 0.116(4) 0.0155(14) -0.0013(17) -0.0033(16) 0.100(3)
O9 0.102(3) 0.116(4) 0.0155(14) -0.0013(17) -0.0033(16) 0.100(3)
O7A 0.078(2) 0.108(3) 0.0448(16) 0.0241(17) 0.0167(15) 0.065(2)
O10A 0.078(2) 0.108(3) 0.0448(16) 0.0241(17) 0.0167(15) 0.065(2)
C11A 0.071(2) 0.076(3) 0.0393(18) 0.0127(17) 0.0180(17) 0.047(2)
O8A 0.078(2) 0.108(3) 0.0448(16) 0.0241(17) 0.0167(15) 0.065(2)
O9A 0.078(2) 0.108(3) 0.0448(16) 0.0241(17) 0.0167(15) 0.065(2)
O7 0.102(3) 0.116(4) 0.0155(14) -0.0013(17) -0.0033(16) 0.100(3)
C12A 0.071(2) 0.076(3) 0.0393(18) 0.0127(17) 0.0180(17) 0.047(2)
C10A 0.071(2) 0.076(3) 0.0393(18) 0.0127(17) 0.0180(17) 0.047(2)
C14A 0.071(2) 0.076(3) 0.0393(18) 0.0127(17) 0.0180(17) 0.047(2)
O4 0.102(3) 0.116(4) 0.0155(14) -0.0013(17) -0.0033(16) 0.100(3)
C13A 0.071(2) 0.076(3) 0.0393(18) 0.0127(17) 0.0180(17) 0.047(2)
O12A 0.078(2) 0.108(3) 0.0448(16) 0.0241(17) 0.0167(15) 0.065(2)
C6A 0.071(2) 0.076(3) 0.0393(18) 0.0127(17) 0.0180(17) 0.047(2)
O16A 0.078(2) 0.108(3) 0.0448(16) 0.0241(17) 0.0167(15) 0.065(2)
O4A 0.078(2) 0.108(3) 0.0448(16) 0.0241(17) 0.0167(15) 0.065(2)
O2A 0.078(2) 0.108(3) 0.0448(16) 0.0241(17) 0.0167(15) 0.065(2)
C7A 0.071(2) 0.076(3) 0.0393(18) 0.0127(17) 0.0180(17) 0.047(2)
C4A 0.071(2) 0.076(3) 0.0393(18) 0.0127(17) 0.0180(17) 0.047(2)
O6A 0.078(2) 0.108(3) 0.0448(16) 0.0241(17) 0.0167(15) 0.065(2)
O11A 0.078(2) 0.108(3) 0.0448(16) 0.0241(17) 0.0167(15) 0.065(2)
C5A 0.071(2) 0.076(3) 0.0393(18) 0.0127(17) 0.0180(17) 0.047(2)
C16A 0.071(2) 0.076(3) 0.0393(18) 0.0127(17) 0.0180(17) 0.047(2)
C15A 0.071(2) 0.076(3) 0.0393(18) 0.0127(17) 0.0180(17) 0.047(2)
O3A 0.078(2) 0.108(3) 0.0448(16) 0.0241(17) 0.0167(15) 0.065(2)
O15A 0.078(2) 0.108(3) 0.0448(16) 0.0241(17) 0.0167(15) 0.065(2)
O13A 0.078(2) 0.108(3) 0.0448(16) 0.0241(17) 0.0167(15) 0.065(2)
C17A 0.071(2) 0.076(3) 0.0393(18) 0.0127(17) 0.0180(17) 0.047(2)
C3A 0.071(2) 0.076(3) 0.0393(18) 0.0127(17) 0.0180(17) 0.047(2)
C19A 0.071(2) 0.076(3) 0.0393(18) 0.0127(17) 0.0180(17) 0.047(2)
C18A 0.071(2) 0.076(3) 0.0393(18) 0.0127(17) 0.0180(17) 0.047(2)
C21A 0.071(2) 0.076(3) 0.0393(18) 0.0127(17) 0.0180(17) 0.047(2)
O17A 0.078(2) 0.108(3) 0.0448(16) 0.0241(17) 0.0167(15) 0.065(2)
O14A 0.078(2) 0.108(3) 0.0448(16) 0.0241(17) 0.0167(15) 0.065(2)
C1A 0.071(2) 0.076(3) 0.0393(18) 0.0127(17) 0.0180(17) 0.047(2)
C2A 0.071(2) 0.076(3) 0.0393(18) 0.0127(17) 0.0180(17) 0.047(2)
O20A 0.078(2) 0.108(3) 0.0448(16) 0.0241(17) 0.0167(15) 0.065(2)
O18A 0.078(2) 0.108(3) 0.0448(16) 0.0241(17) 0.0167(15) 0.065(2)
O1A 0.078(2) 0.108(3) 0.0448(16) 0.0241(17) 0.0167(15) 0.065(2)
C8A 0.071(2) 0.076(3) 0.0393(18) 0.0127(17) 0.0180(17) 0.047(2)
C22A 0.071(2) 0.076(3) 0.0393(18) 0.0127(17) 0.0180(17) 0.047(2)
C20A 0.071(2) 0.076(3) 0.0393(18) 0.0127(17) 0.0180(17) 0.047(2)
Cl3 0.133(7) 0.101(5) 0.085(5) -0.006(4) -0.007(4) 0.067(5)
O6 0.102(3) 0.116(4) 0.0155(14) -0.0013(17) -0.0033(16) 0.100(3)
C23A 0.071(2) 0.076(3) 0.0393(18) 0.0127(17) 0.0180(17) 0.047(2)
C9A 0.071(2) 0.076(3) 0.0393(18) 0.0127(17) 0.0180(17) 0.047(2)
O19A 0.078(2) 0.108(3) 0.0448(16) 0.0241(17) 0.0167(15) 0.065(2)
C24A 0.071(2) 0.076(3) 0.0393(18) 0.0127(17) 0.0180(17) 0.047(2)
O5A 0.078(2) 0.108(3) 0.0448(16) 0.0241(17) 0.0167(15) 0.065(2)

loop_
_atom_type_symbol
_atom_type_description
_atom_type_scat_dispersion_real
_atom_type_scat_dispersion_imag
_atom_type_scat_source
C C 0.0033 0.0016 'International Tables Vol C Tables 4.2.6.8 and 6.1.1.4'
H H 0.0000 0.0000 'International Tables Vol C Tables 4.2.6.8 and 6.1.1.4'
Al Al 0.0645 0.0514 'International Tables Vol C Tables 4.2.6.8 and 6.1.1.4'
Cl Cl 0.1484 0.1585 'International Tables Vol C Tables 4.2.6.8 and 6.1.1.4'
I I -0.4742 1.8119 'International Tables Vol C Tables 4.2.6.8 and 6.1.1.4'
Mo Mo -1.6832 0.6857 'International Tables Vol C Tables 4.2.6.8 and 6.1.1.4'
O O 0.0106 0.0060 'International Tables Vol C Tables 4.2.6.8 and 6.1.1.4'

loop_
_geom_angle_atom_site_label_1
_geom_angle_atom_site_label_2
_geom_angle_atom_site_label_3
_geom_angle
_geom_angle_site_symmetry_1
_geom_angle_site_symmetry_3
_geom_angle_publ_flag
Mo1A I1 Mo3 57.60(5) . . ?
Mo1A I1 I0AA 62.9(3) . . ?
Mo1A I1 I3AA 27.39(17) . . ?
Mo3 I1 Mo1A 57.68(5) 4_655 . ?
Mo3 I1 Mo3 57.17(8) 4_655 . ?
Mo3 I1 I0AA 37.6(3) 4_655 . ?
Mo3 I1 I0AA 92.2(3) . . ?
Mo3 I1 I3AA 81.14(15) 4_655 . ?
Mo3 I1 I3AA 81.03(15) . . ?
Mo1 I1 Mo1A 23.0(8) . . ?
Mo1 I1 Mo3 37.7(6) . 4_655 ?
Mo1 I1 Mo3 43.1(6) . . ?
Mo1 I1 Mo4 11.3(2) . 7_556 ?
Mo1 I1 I0AA 56.7(5) . . ?
Mo1 I1 I3AA 50.2(8) . . ?
Mo1 I1 I2AA 78.5(8) . 4_655 ?
Mo1 I1 Mo2A 34.0(5) . 7_556 ?
Mo1 I1 Mo0A 32.4(5) . 4_655 ?
Mo4 I1 Mo1A 24.3(7) 7_556 . ?
Mo4 I1 Mo3 45.9(6) 7_556 4_655 ?
Mo4 I1 Mo3 34.6(6) 7_556 . ?
Mo4 I1 I0AA 68.0(5) 7_556 . ?
Mo4 I1 I3AA 51.0(8) 7_556 . ?
Mo4 I1 I2AA 77.1(8) 7_556 4_655 ?
Mo4 I1 Mo2A 22.8(5) 7_556 7_556 ?
Mo4 I1 Mo0A 43.5(5) 7_556 4_655 ?
I0AA I1 I3AA 71.6(3) . . ?
I2AA I1 Mo1A 110.4(5) . . ?
I2AA I1 Mo1A 100.7(3) 4_655 . ?
I2AA I1 Mo3 58.3(5) . 4_655 ?
I2AA I1 Mo3 57.2(3) 4_655 4_655 ?
I2AA I1 Mo3 67.0(5) . . ?
I2AA I1 Mo3 51.5(3) 4_655 . ?
I2AA I1 Mo1 87.4(9) . . ?
I2AA I1 Mo4 88.5(9) . 7_556 ?
I2AA I1 I0AA 82.0(6) . . ?
I2AA I1 I0AA 88.4(4) 4_655 . ?
I2AA I1 I3AA 137.4(5) . . ?
I2AA I1 I3AA 128.0(3) 4_655 . ?
I2AA I1 I2AA 16.3(7) . 4_655 ?
I2AA I1 Mo2A 87.7(6) . 7_556 ?
I2AA I1 Mo0A 79.3(5) . 4_655 ?
Mo2A I1 Mo1A 40.0(2) 7_556 . ?
Mo2A I1 Mo3 62.9(2) 7_556 4_655 ?
Mo2A I1 Mo3 21.27(19) 7_556 . ?
Mo2A I1 I0AA 90.4(3) 7_556 . ?
Mo2A I1 I3AA 60.5(2) 7_556 . ?
Mo2A I1 I2AA 72.6(4) 7_556 4_655 ?
Mo2A I1 Mo0A 65.6(3) 7_556 4_655 ?
Mo0A I1 Mo1A 44.26(18) 4_655 . ?
Mo0A I1 Mo3 68.32(18) 4_655 . ?
Mo0A I1 Mo3 21.84(18) 4_655 4_655 ?
Mo0A I1 I0AA 24.9(3) 4_655 . ?
Mo0A I1 I3AA 62.6(2) 4_655 . ?
Mo0A I1 I2AA 79.1(3) 4_655 4_655 ?
Mo3 Mo1A Mo3 89.15(9) 11_656 4_655 ?
Cl1 Mo1A Mo3 135.42(5) . 4_655 ?
Cl1 Mo1A Mo3 135.42(5) . 11_656 ?
Mo1 Mo1A Mo3 101.9(7) 7_556 4_655 ?
Mo1 Mo1A Mo3 39.3(7) . 4_655 ?
Mo1 Mo1A Mo3 39.3(7) 7_556 11_656 ?
Mo1 Mo1A Mo3 101.9(7) . 11_656 ?
Mo1 Mo1A Cl1 113.4(8) 7_556 . ?
Mo1 Mo1A Cl1 113.4(8) . . ?
Mo1 Mo1A Mo1 133.1(17) . 7_556 ?
Mo1 Mo1A Mo2A 102.1(8) 7_556 7_556 ?
Mo1 Mo1A Mo2A 50.4(5) 7_556 . ?
Mo1 Mo1A Mo2A 50.4(6) . 7_556 ?
Mo1 Mo1A Mo2A 102.1(8) . . ?
Mo1 Mo1A Mo0A 48.9(6) 7_556 11_656 ?
Mo1 Mo1A Mo0A 105.8(6) 7_556 4_655 ?
Mo1 Mo1A Mo0A 48.9(6) . 4_655 ?
Mo1 Mo1A Mo0A 105.8(6) . 11_656 ?
Mo4 Mo1A Mo3 47.8(7) . 11_656 ?
Mo4 Mo1A Mo3 94.5(7) . 4_655 ?
Mo4 Mo1A Mo3 47.8(7) 7_556 4_655 ?
Mo4 Mo1A Mo3 94.5(7) 7_556 11_656 ?
Mo4 Mo1A Cl1 114.6(9) . . ?
Mo4 Mo1A Cl1 114.6(9) 7_556 . ?
Mo4 Mo1A Mo1 130.2(7) 7_556 7_556 ?
Mo4 Mo1A Mo1 12.46(13) 7_556 . ?
Mo4 Mo1A Mo1 130.2(7) . . ?
Mo4 Mo1A Mo1 12.46(13) . 7_556 ?
Mo4 Mo1A Mo4 130.8(17) 7_556 . ?
Mo4 Mo1A Mo2A 109.6(8) . 7_556 ?
Mo4 Mo1A Mo2A 38.5(6) . . ?
Mo4 Mo1A Mo2A 38.5(6) 7_556 7_556 ?
Mo4 Mo1A Mo2A 109.6(8) 7_556 . ?
Mo4 Mo1A Mo0A 95.4(6) . 4_655 ?
Mo4 Mo1A Mo0A 60.3(6) . 11_656 ?
Mo4 Mo1A Mo0A 60.3(6) 7_556 4_655 ?
Mo4 Mo1A Mo0A 95.4(6) 7_556 11_656 ?
I3AA Mo1A Mo3 135.42(5) . 4_655 ?
I3AA Mo1A Mo3 135.42(5) . 11_656 ?
I3AA Mo1A Cl1 0.000(3) . . ?
I3AA Mo1A Mo1 113.4(8) . 7_556 ?
I3AA Mo1A Mo1 113.4(8) . . ?
I3AA Mo1A Mo4 114.6(9) . . ?
I3AA Mo1A Mo4 114.6(9) . 7_556 ?
I3AA Mo1A Mo2A 122.5(3) . . ?
I3AA Mo1A Mo2A 122.5(3) . 7_556 ?
I3AA Mo1A Mo0A 118.9(2) . 11_656 ?
I3AA Mo1A Mo0A 118.9(2) . 4_655 ?
Mo2A Mo1A Mo3 62.8(3) . 4_655 ?
Mo2A Mo1A Mo3 72.1(3) . 11_656 ?
Mo2A Mo1A Mo3 72.1(3) 7_556 4_655 ?
Mo2A Mo1A Mo3 62.8(3) 7_556 11_656 ?
Mo2A Mo1A Cl1 122.5(3) 7_556 . ?
Mo2A Mo1A Cl1 122.5(3) . . ?
Mo2A Mo1A Mo2A 115.0(5) 7_556 . ?
Mo2A Mo1A Mo0A 58.0(3) 7_556 11_656 ?
Mo2A Mo1A Mo0A 90.6(3) . 11_656 ?
Mo2A Mo1A Mo0A 90.6(3) 7_556 4_655 ?
Mo2A Mo1A Mo0A 58.0(3) . 4_655 ?
Mo0A Mo1A Mo3 20.0(2) 11_656 11_656 ?
Mo0A Mo1A Mo3 20.0(2) 4_655 4_655 ?
Mo0A Mo1A Mo3 104.6(2) 11_656 4_655 ?
Mo0A Mo1A Mo3 104.6(2) 4_655 11_656 ?
Mo0A Mo1A Cl1 118.9(2) 4_655 . ?
Mo0A Mo1A Cl1 118.9(2) 11_656 . ?
Mo0A Mo1A Mo0A 122.3(5) 11_656 4_655 ?
Mo1 Mo3 Cl2 119.3(6) 4_655 . ?
Mo1 Mo3 Cl2 121.0(7) . . ?
Mo1 Mo3 Mo1 90.1(9) 4_655 . ?
Mo1 Mo3 Mo4 82.9(4) . 11_656 ?
Mo1 Mo3 Mo4 7.2(8) 4_655 11_656 ?
Mo1 Mo3 I0AA 85.4(7) 4_655 4_655 ?
Mo1 Mo3 I1AA 173.8(7) 4_655 7_556 ?
Mo1 Mo3 I1AA 95.6(6) . 7_556 ?
Mo1 Mo3 I2AA 79.8(7) . 4_655 ?
Mo1 Mo3 I2AA 59.1(8) 4_655 4_655 ?
Mo1 Mo3 Mo2A 72.1(7) 4_655 4_655 ?
Mo1 Mo3 Mo2A 103.2(7) . 4_655 ?
Mo1 Mo3 Mo0A 79.0(7) . 11_656 ?
Mo1 Mo3 Mo0A 110.0(7) 4_655 11_656 ?
Mo4 Mo3 Cl2 124.0(6) 11_656 . ?
Mo4 Mo3 Cl2 117.7(7) 7_556 . ?
Mo4 Mo3 Mo1 6.6(9) 7_556 . ?
Mo4 Mo3 Mo1 96.6(4) 7_556 4_655 ?
Mo4 Mo3 Mo4 89.5(9) 7_556 11_656 ?
Mo4 Mo3 I0AA 176.7(9) 7_556 4_655 ?
Mo4 Mo3 I1AA 89.1(7) 7_556 7_556 ?
Mo4 Mo3 I1AA 177.7(7) 11_656 7_556 ?
Mo4 Mo3 I2AA 83.9(8) 7_556 4_655 ?
Mo4 Mo3 I2AA 58.7(7) 11_656 4_655 ?
Mo4 Mo3 Mo2A 73.2(7) 11_656 4_655 ?
Mo4 Mo3 Mo2A 104.4(8) 7_556 4_655 ?
Mo4 Mo3 Mo0A 76.1(8) 7_556 11_656 ?
Mo4 Mo3 Mo0A 107.6(7) 11_656 11_656 ?
I0AA Mo3 Cl2 59.0(4) 4_655 . ?
I0AA Mo3 Mo1 174.3(7) 4_655 . ?
I0AA Mo3 Mo4 92.5(6) 4_655 11_656 ?
I0AA Mo3 I1AA 88.8(6) 4_655 7_556 ?
I0AA Mo3 I2AA 94.9(5) 4_655 4_655 ?
I0AA Mo3 Mo2A 78.7(4) 4_655 4_655 ?
I0AA Mo3 Mo0A 105.7(4) 4_655 11_656 ?
I1AA Mo3 Cl2 55.3(4) 7_556 . ?
I1AA Mo3 I2AA 119.4(5) 7_556 4_655 ?
I1AA Mo3 Mo2A 108.9(4) 7_556 4_655 ?
I1AA Mo3 Mo0A 73.7(4) 7_556 11_656 ?
I2AA Mo3 Cl2 75.7(3) 4_655 . ?
I2AA Mo3 Mo2A 131.2(4) 4_655 4_655 ?
I2AA Mo3 Mo0A 156.1(4) 4_655 11_656 ?
Mo2A Mo3 Cl2 133.1(3) 4_655 . ?
Mo2A Mo3 Cl2 109.9(5) 7_556 . ?
Mo2A Mo3 Mo1 126.6(7) 7_556 4_655 ?
Mo2A Mo3 Mo1 45.2(7) 7_556 . ?
Mo2A Mo3 Mo4 120.0(7) 7_556 11_656 ?
Mo2A Mo3 Mo4 39.3(8) 7_556 7_556 ?
Mo2A Mo3 I0AA 140.5(6) 7_556 4_655 ?
Mo2A Mo3 I1AA 59.6(6) 7_556 7_556 ?
Mo2A Mo3 I2AA 120.2(6) 7_556 4_655 ?
Mo2A Mo3 Mo2A 89.3(5) 7_556 4_655 ?
Mo2A Mo3 Mo0A 133.5(7) 7_556 . ?
Mo2A Mo3 Mo0A 46.2(5) 7_556 11_656 ?
Mo0A Mo3 Cl2 125.3(2) 11_656 . ?
Mo0A Mo3 Cl2 98.4(5) . . ?
Mo0A Mo3 Mo1 58.7(7) . 4_655 ?
Mo0A Mo3 Mo1 139.1(8) . . ?
Mo0A Mo3 Mo4 143.5(8) . 7_556 ?
Mo0A Mo3 Mo4 64.7(7) . 11_656 ?
Mo0A Mo3 I0AA 39.7(6) . 4_655 ?
Mo0A Mo3 I1AA 117.3(6) . 7_556 ?
Mo0A Mo3 I2AA 101.8(6) . 4_655 ?
Mo0A Mo3 Mo2A 45.5(5) . 4_655 ?
Mo0A Mo3 Mo2A 45.4(3) 11_656 4_655 ?
Mo0A Mo3 Mo0A 87.3(5) . 11_656 ?
Mo1A I4AA Mo3 58.00(6) . 7_556 ?
Mo1A I4AA Mo3 58.01(6) . 4_655 ?
Mo1A I4AA Mo1 28.8(4) . . ?
Mo1A I4AA Mo4 29.5(4) . . ?
Mo1A I4AA I3AA 27.55(17) . . ?
Mo3 I4AA Mo3 57.46(7) 4_655 7_556 ?
Mo3 I4AA Mo1 35.8(4) 4_655 . ?
Mo3 I4AA Mo1 67.2(4) 7_556 . ?
Mo3 I4AA Mo4 66.9(4) 4_655 . ?
Mo3 I4AA Mo4 34.8(4) 7_556 . ?
Mo3 I4AA I3AA 81.57(15) 4_655 . ?
Mo3 I4AA I3AA 81.56(15) 7_556 . ?
Mo1 I4AA I3AA 46.5(4) . . ?
Mo4 I4AA Mo1 52.7(3) . . ?
Mo4 I4AA I3AA 47.5(4) . . ?
I0AA I4AA Mo1A 83.3(5) . . ?
I0AA I4AA Mo3 39.8(5) . 4_655 ?
I0AA I4AA Mo3 96.6(5) . 7_556 ?
I0AA I4AA Mo1 54.5(6) . . ?
I0AA I4AA Mo4 103.2(7) . . ?
I0AA I4AA I3AA 94.1(5) . . ?
I0AA I4AA Mo2A 98.3(6) . . ?
I0AA I4AA Mo0A 42.1(6) . 4_655 ?
I1AA I4AA Mo1A 96.2(5) . . ?
I1AA I4AA Mo3 104.9(5) . 4_655 ?
I1AA I4AA Mo3 50.5(5) . 7_556 ?
I1AA I4AA Mo1 115.9(7) . . ?
I1AA I4AA Mo4 66.8(7) . . ?
I1AA I4AA I0AA 137.0(7) . . ?
I1AA I4AA I3AA 105.0(5) . . ?
I1AA I4AA Mo2A 59.6(6) . . ?
I1AA I4AA Mo0A 109.8(6) . 4_655 ?
Mo2A I4AA Mo1A 41.1(2) . . ?
Mo2A I4AA Mo3 18.1(2) . 7_556 ?
Mo2A I4AA Mo3 58.9(2) . 4_655 ?
Mo2A I4AA Mo1 56.4(5) . . ?
Mo2A I4AA Mo4 16.9(5) . . ?
Mo2A I4AA I3AA 63.5(3) . . ?
Mo0A I4AA Mo1A 47.7(3) 4_655 . ?
Mo0A I4AA Mo3 59.8(3) 4_655 7_556 ?
Mo0A I4AA Mo3 11.9(3) 4_655 4_655 ?
Mo0A I4AA Mo1 23.9(5) 4_655 . ?
Mo0A I4AA Mo4 61.4(5) 4_655 . ?
Mo0A I4AA I3AA 69.9(3) 4_655 . ?
Mo0A I4AA Mo2A 56.9(3) 4_655 . ?
O2 Al1 O2 110.2(7) 9 4 ?
O2 Al1 O2 106.2(9) 10 4 ?
O2 Al1 O2 112.1(6) 9 10 ?
O2 Al1 O2 106.2(9) 9 . ?
O2 Al1 O2 110.2(7) 10 . ?
O2 Al1 O2 112.1(6) 4 . ?
I3AA Cl1 Mo1A 0.000(5) . . ?
Mo3 Cl2 Mo0A 21.43(18) . . ?
I0AA Cl2 Mo3 46.8(4) 4_655 . ?
I0AA Cl2 Mo0A 25.5(4) 4_655 . ?
I1AA Cl2 Mo3 55.2(4) 7_556 . ?
I1AA Cl2 I0AA 80.9(5) 7_556 4_655 ?
I1AA Cl2 Mo0A 66.9(4) 7_556 . ?
Al2 Al2 Al3 121.40(19) 4 . ?
Al4 Al2 Al2 117.3(3) . 4 ?
Al4 Al2 Al3 61.6(2) . . ?
O5 Al2 Al2 134.1(5) . 4 ?
O5 Al2 Al3 41.4(4) . . ?
O5 Al2 Al4 91.4(4) . . ?
O5 Al2 O2 85.6(6) . . ?
O5 Al2 O1 94.2(7) . 4 ?
O5 Al2 O1 172.4(5) . . ?
O5 Al2 O7 93.4(7) . . ?
O5 Al2 O4 87.7(7) . . ?
O2 Al2 Al2 92.5(4) . 4 ?
O2 Al2 Al3 44.2(5) . . ?
O2 Al2 Al4 42.8(3) . . ?
O1 Al2 Al2 40.6(5) 4 4 ?
O1 Al2 Al2 38.9(3) . 4 ?
O1 Al2 Al3 98.6(5) 4 . ?
O1 Al2 Al3 140.9(4) . . ?
O1 Al2 Al4 95.4(4) . . ?
O1 Al2 Al4 139.6(4) 4 . ?
O1 Al2 O2 97.9(4) 4 . ?
O1 Al2 O2 97.1(6) . . ?
O1 Al2 O1 78.4(7) 4 . ?
O1 Al2 O4 89.2(4) 4 . ?
O7 Al2 Al2 131.8(7) . 4 ?
O7 Al2 Al3 86.6(5) . . ?
O7 Al2 Al4 39.2(3) . . ?
O7 Al2 O2 81.9(4) . . ?
O7 Al2 O1 172.3(9) . 4 ?
O7 Al2 O1 94.0(7) . . ?
O7 Al2 O4 92.0(5) . . ?
O4 Al2 Al2 97.0(4) . 4 ?
O4 Al2 Al3 128.7(6) . . ?
O4 Al2 Al4 131.1(4) . . ?
O4 Al2 O2 170.6(7) . . ?
O4 Al2 O1 90.4(6) . . ?
Al3 Al3 Al2 120.0(2) 9 . ?
O3 Al3 Al2 97.5(5) 9 . ?
O3 Al3 Al2 137.0(7) . . ?
O3 Al3 Al3 42.8(3) . 9 ?
O3 Al3 Al3 37.2(3) 9 9 ?
O3 Al3 O3 79.8(5) . 9 ?
O3 Al3 O5 171.7(8) . . ?
O3 Al3 O5 96.2(5) 9 . ?
O3 Al3 O2 94.7(7) 9 . ?
O3 Al3 O2 93.9(7) . . ?
O3 Al3 O8 92.0(5) . . ?
O3 Al3 O6 92.4(7) . . ?
O5 Al3 Al2 35.9(5) . . ?
O5 Al3 Al3 132.2(4) . 9 ?
O5 Al3 O2 79.1(6) . . ?
O2 Al3 Al2 43.2(3) . . ?
O2 Al3 Al3 92.4(3) . 9 ?
O8 Al3 Al2 81.5(5) . . ?
O8 Al3 Al3 133.0(4) . 9 ?
O8 Al3 O3 167.0(7) . 9 ?
O8 Al3 O5 90.6(5) . . ?
O8 Al3 O2 75.6(6) . . ?
O6 Al3 Al2 130.4(4) . . ?
O6 Al3 Al3 98.5(3) . 9 ?
O6 Al3 O3 95.5(7) . 9 ?
O6 Al3 O5 95.2(6) . . ?
O6 Al3 O2 168.8(5) . . ?
O6 Al3 O8 95.0(6) . . ?
Al4 Al4 Al2 121.8(3) 10 . ?
O10 Al4 Al2 98.4(4) . . ?
O10 Al4 Al2 138.8(4) 10 . ?
O10 Al4 Al4 39.9(4) . 10 ?
O10 Al4 Al4 38.3(6) 10 10 ?
O10 Al4 O10 77.7(7) . 10 ?
O10 Al4 O2 95.0(5) 10 . ?
O10 Al4 O2 97.7(6) . . ?
O10 Al4 O9 91.9(4) 10 . ?
O10 Al4 O9 92.0(6) . . ?
O10 Al4 O7 97.8(7) . . ?
O10 Al4 O7 174.0(8) 10 . ?
O2 Al4 Al2 44.4(3) . . ?
O2 Al4 Al4 93.3(4) . 10 ?
O2 Al4 O9 169.1(7) . . ?
O8 Al4 Al2 85.2(4) . . ?
O8 Al4 Al4 133.3(5) . 10 ?
O8 Al4 O10 173.1(6) . . ?
O8 Al4 O10 95.7(7) . 10 ?
O8 Al4 O2 80.7(6) . . ?
O8 Al4 O9 90.2(6) . . ?
O8 Al4 O7 88.6(7) . . ?
O9 Al4 Al2 129.3(3) . . ?
O9 Al4 Al4 97.3(4) . 10 ?
O7 Al4 Al2 37.2(3) . . ?
O7 Al4 Al4 136.6(7) . 10 ?
O7 Al4 O2 81.5(4) . . ?
O7 Al4 O9 92.3(4) . . ?
Al4 O10 Al4 101.8(7) . 10 ?
Al3 O3 Al3 100.0(5) . 9 ?
Al2 O5 Al3 102.7(7) . . ?
Al1 O2 Al2 121.5(7) . . ?
Al1 O2 Al3 124.5(6) . . ?
Al1 O2 Al4 121.4(7) . . ?
Al2 O2 Al3 92.6(6) . . ?
Al4 O2 Al2 92.9(4) . . ?
Al4 O2 Al3 96.0(6) . . ?
Al4 O8 Al3 107.6(7) . . ?
Al2 O1 Al2 100.5(7) 4 . ?
C7A O7A C10A 115.1(14) . . ?
C12A C11A O9A 94.6(16) . . ?
C13A C11A O9A 109.7(15) . . ?
C13A C11A C12A 112.9(19) . . ?
C10A O8A C14A 110.2(15) . . ?
Al2 O7 Al4 103.5(5) . . ?
O10A C12A C10A 107.8(14) . . ?
C11A C12A O10A 120.5(17) . . ?
C11A C12A C10A 109.1(19) . . ?
O7A C10A C12A 99.6(15) . . ?
O8A C10A O7A 117.4(19) . . ?
O8A C10A C12A 107.9(15) . . ?
O8A C14A C13A 107.9(17) . . ?
O8A C14A C15A 100.1(15) . . ?
C13A C14A C15A 120.8(15) . . ?
C11A C13A C14A 104.9(16) . . ?
C11A C13A O12A 105.0(17) . . ?
O12A C13A C14A 103.9(17) . . ?
C13A O12A C16A 108.1(13) . . ?
O6A C6A C7A 102.5(14) . . ?
C5A C6A C7A 112.4(18) . . ?
C5A C6A O6A 107.2(18) . . ?
C20A O16A C16A 117.6(15) . . ?
C8A O4A C4A 101.6(14) . . ?
C4A O2A C3A 123.3(15) . . ?
O7A C7A C6A 108.7(15) . . ?
O7A C7A C8A 116.1(16) . . ?
C6A C7A C8A 96.7(14) . . ?
O2A C4A O4A 117.3(18) . . ?
O2A C4A C5A 106.3(17) . . ?
C5A C4A O4A 108.6(14) . . ?
C6A C5A C4A 108.0(19) . . ?
C6A C5A O3A 108.9(17) . . ?
C4A C5A O3A 111.4(14) . . ?
O12A C16A O16A 89.3(13) . . ?
O12A C16A C17A 97.9(13) . . ?
O16A C16A C17A 120.3(15) . . ?
O11A C15A C14A 121.9(15) . . ?
C22A O15A C19A 121.3(15) . . ?
O13A C17A C16A 99(2) . . ?
O13A C17A C18A 137(2) . . ?
C18A C17A C16A 93.2(15) . . ?
O2A C3A C23A 113.3(15) . 11_656 ?
C2A C3A O2A 114.9(18) . . ?
C2A C3A C23A 114.1(18) . 11_656 ?
O15A C19A C18A 110.2(16) . . ?
O15A C19A C20A 107.0(16) . . ?
C18A C19A C20A 105.5(15) . . ?
C19A C18A C17A 125.2(16) . . ?
O14A C18A C17A 92.9(15) . . ?
O14A C18A C19A 113.3(17) . . ?
C20A C21A O17A 132.4(16) . . ?
C2A C1A O20A 108.6(17) . . ?
C2A C1A C22A 114.5(17) . 11_656 ?
O20A C1A C22A 95.5(15) . 11_656 ?
C3A C2A C1A 107.8(19) . . ?
C3A C2A O1A 107.7(18) . . ?
O1A C2A C1A 105.3(16) . . ?
C22A O18A C23A 121.3(15) . . ?
O4A C8A C7A 110.8(17) . . ?
O4A C8A C9A 97.9(13) . . ?
C7A C8A C9A 107.9(12) . . ?
O15A C22A C1A 121.5(18) . 11_656 ?
O15A C22A O18A 110.3(18) . . ?
O18A C22A C1A 93.7(15) . 11_656 ?
O16A C20A C19A 110.8(15) . . ?
O16A C20A C21A 106.8(16) . . ?
C21A C20A C19A 114.2(15) . . ?
O18A C23A C3A 100.9(13) . 11_656 ?
C24A C23A C3A 115.5(15) . 11_656 ?
C24A C23A O18A 111.1(14) . . ?
O5A C9A C8A 112.6(14) . . ?
C23A C24A O19A 115.1(12) . . ?
I1 Mo1 Mo3 103.5(10) . . ?
I1 Mo1 Mo3 110.0(11) . 4_655 ?
I1 Mo1 I0AA 91.2(7) . . ?
I1 Mo1 I3AA 99.7(10) . . ?
I1 Mo1 I2AA 44.3(7) . . ?
I1 Mo1 Mo2A 154.2(8) . . ?
I1 Mo1 Mo2A 121.9(11) . 11_656 ?
Mo1A Mo1 I1 132.1(15) . . ?
Mo1A Mo1 Mo3 109.7(12) . 4_655 ?
Mo1A Mo1 Mo3 102.2(9) . . ?
Mo1A Mo1 I0AA 95.7(8) . . ?
Mo1A Mo1 I3AA 32.8(5) . . ?
Mo1A Mo1 I2AA 176.3(15) . . ?
Mo1A Mo1 Mo2A 43.9(6) . . ?
Mo1A Mo1 Mo2A 103.9(11) . 11_656 ?
Mo1A Mo1 Mo0A 85.4(11) . 4_655 ?
Mo3 Mo1 Mo3 89.9(9) 4_655 . ?
Mo3 Mo1 I0AA 48.3(4) 4_655 . ?
Mo3 Mo1 I0AA 138.1(10) . . ?
Mo3 Mo1 I3AA 129.6(9) 4_655 . ?
Mo3 Mo1 I3AA 121.9(7) . . ?
Mo3 Mo1 I2AA 73.7(8) 4_655 . ?
Mo3 Mo1 I2AA 79.1(8) . . ?
Mo3 Mo1 Mo2A 65.8(6) 4_655 . ?
Mo3 Mo1 Mo2A 18.8(3) 4_655 11_656 ?
Mo3 Mo1 Mo2A 73.4(7) . 11_656 ?
Mo3 Mo1 Mo2A 102.0(9) . . ?
Mo4 Mo1 I1 93(8) 7_556 . ?
Mo4 Mo1 Mo1A 84(7) 7_556 . ?
Mo4 Mo1 Mo3 38(7) 7_556 . ?
Mo4 Mo1 Mo3 128(7) 7_556 4_655 ?
Mo4 Mo1 I0AA 175(9) 7_556 . ?
Mo4 Mo1 I3AA 89(7) 7_556 . ?
Mo4 Mo1 I2AA 96(8) 7_556 . ?
Mo4 Mo1 Mo2A 16(7) 7_556 7_556 ?
Mo4 Mo1 Mo2A 110(8) 7_556 . ?
Mo4 Mo1 Mo2A 110(7) 7_556 11_656 ?
Mo4 Mo1 Mo0A 151(8) 7_556 4_655 ?
I0AA Mo1 Mo2A 65.6(5) . 11_656 ?
I0AA Mo1 Mo2A 66.7(5) . . ?
I3AA Mo1 I0AA 92.9(7) . . ?
I3AA Mo1 Mo2A 69.7(6) . . ?
I3AA Mo1 Mo2A 132.0(9) . 11_656 ?
I2AA Mo1 I0AA 85.4(7) . . ?
I2AA Mo1 I3AA 143.8(11) . . ?
I2AA Mo1 Mo2A 79.8(8) . 11_656 ?
I2AA Mo1 Mo2A 139.4(9) . . ?
Mo2A Mo1 I1 108.1(11) 7_556 . ?
Mo2A Mo1 Mo1A 77.6(10) 7_556 . ?
Mo2A Mo1 Mo3 114.9(13) 7_556 4_655 ?
Mo2A Mo1 Mo3 30.4(5) 7_556 . ?
Mo2A Mo1 I0AA 159.0(15) 7_556 . ?
Mo2A Mo1 I3AA 91.8(10) 7_556 . ?
Mo2A Mo1 I2AA 102.6(11) 7_556 . ?
Mo2A Mo1 Mo2A 62.4(6) 11_656 . ?
Mo2A Mo1 Mo2A 96.0(11) 7_556 . ?
Mo2A Mo1 Mo2A 96.4(11) 7_556 11_656 ?
Mo2A Mo1 Mo0A 134.6(16) 7_556 4_655 ?
Mo0A Mo1 I1 114.4(10) 4_655 . ?
Mo0A Mo1 Mo3 120.1(13) 4_655 . ?
Mo0A Mo1 Mo3 34.9(5) 4_655 4_655 ?
Mo0A Mo1 I0AA 24.4(5) 4_655 . ?
Mo0A Mo1 I3AA 96.0(10) 4_655 . ?
Mo0A Mo1 I2AA 96.9(10) 4_655 . ?
Mo0A Mo1 Mo2A 47.5(7) 4_655 11_656 ?
Mo0A Mo1 Mo2A 46.9(7) 4_655 . ?
I1 Mo4 Mo3 98.8(8) 7_556 11_656 ?
I1 Mo4 Mo3 112.9(12) 7_556 7_556 ?
I1 Mo4 Mo1 113.1(14) 7_556 11_656 ?
I1 Mo4 I3AA 97.8(9) 7_556 . ?
I1 Mo4 I2AA 42.9(6) 7_556 7_556 ?
I1 Mo4 Mo0A 123.5(11) 7_556 7_556 ?
I1 Mo4 Mo0A 153.5(9) 7_556 4_655 ?
I1 Mo4 Mo0A 98.8(8) 7_556 11_656 ?
Mo1A Mo4 I1 128.5(13) . 7_556 ?
Mo1A Mo4 Mo3 99.6(10) . 11_656 ?
Mo1A Mo4 Mo3 114.6(12) . 7_556 ?
Mo1A Mo4 Mo1 114.8(15) . 11_656 ?
Mo1A Mo4 I3AA 32.2(5) . . ?
Mo1A Mo4 I2AA 159.6(8) . 7_556 ?
Mo1A Mo4 Mo0A 75.7(8) . 11_656 ?
Mo1A Mo4 Mo0A 50.8(6) . 4_655 ?
Mo1A Mo4 Mo0A 106.8(11) . 7_556 ?
Mo3 Mo4 Mo3 90.5(9) 7_556 11_656 ?
Mo3 Mo4 Mo1 47.6(5) 11_656 11_656 ?
Mo3 Mo4 Mo1 42.9(5) 7_556 11_656 ?
Mo3 Mo4 I3AA 134.0(9) 7_556 . ?
Mo3 Mo4 I3AA 118.6(8) 11_656 . ?
Mo3 Mo4 I2AA 68.6(7) 11_656 7_556 ?
Mo3 Mo4 I2AA 82.9(9) 7_556 7_556 ?
Mo3 Mo4 Mo0A 13.5(3) 7_556 7_556 ?
Mo3 Mo4 Mo0A 107.5(9) 11_656 4_655 ?
Mo3 Mo4 Mo0A 80.8(7) 11_656 7_556 ?
Mo3 Mo4 Mo0A 117.9(12) 7_556 11_656 ?
Mo3 Mo4 Mo0A 64.4(6) 7_556 4_655 ?
Mo1 Mo4 I1 76(7) 7_556 7_556 ?
Mo1 Mo4 Mo1A 84(7) 7_556 . ?
Mo1 Mo4 Mo3 45(7) 7_556 11_656 ?
Mo1 Mo4 Mo3 135(8) 7_556 7_556 ?
Mo1 Mo4 Mo1 92(7) 7_556 11_656 ?
Mo1 Mo4 I3AA 84(7) 7_556 . ?
Mo1 Mo4 I2AA 76(7) 7_556 7_556 ?
Mo1 Mo4 Mo2A 159(9) 7_556 . ?
Mo1 Mo4 Mo0A 24(7) 7_556 11_656 ?
Mo1 Mo4 Mo0A 126(8) 7_556 4_655 ?
Mo1 Mo4 Mo0A 126(7) 7_556 7_556 ?
I3AA Mo4 Mo1 147.0(14) . 11_656 ?
I3AA Mo4 Mo0A 72.8(6) . 4_655 ?
I3AA Mo4 Mo0A 132.2(8) . 7_556 ?
I2AA Mo4 Mo1 70.3(10) 7_556 11_656 ?
I2AA Mo4 I3AA 138.8(10) 7_556 . ?
I2AA Mo4 Mo0A 147.3(9) 7_556 4_655 ?
I2AA Mo4 Mo0A 88.2(8) 7_556 7_556 ?
Mo2A Mo4 I1 123.5(15) . 7_556 ?
Mo2A Mo4 Mo1A 87.8(14) . . ?
Mo2A Mo4 Mo3 35.0(7) . 7_556 ?
Mo2A Mo4 Mo3 118.1(15) . 11_656 ?
Mo2A Mo4 Mo1 73.4(12) . 11_656 ?
Mo2A Mo4 I3AA 99.6(13) . . ?
Mo2A Mo4 I2AA 112.3(14) . 7_556 ?
Mo2A Mo4 Mo0A 134.9(18) . 11_656 ?
Mo2A Mo4 Mo0A 39.3(9) . 7_556 ?
Mo2A Mo4 Mo0A 38.9(9) . 4_655 ?
Mo0A Mo4 Mo3 30.7(4) 11_656 11_656 ?
Mo0A Mo4 Mo1 34.2(5) 7_556 11_656 ?
Mo0A Mo4 Mo1 83.4(9) 4_655 11_656 ?
Mo0A Mo4 Mo1 76.1(8) 11_656 11_656 ?
Mo0A Mo4 I3AA 88.4(8) 11_656 . ?
Mo0A Mo4 I2AA 87.1(8) 11_656 7_556 ?
Mo0A Mo4 Mo0A 106.0(10) 11_656 7_556 ?
Mo0A Mo4 Mo0A 59.5(5) 7_556 4_655 ?
Mo0A Mo4 Mo0A 105.5(10) 11_656 4_655 ?
I1 I0AA Mo1A 55.5(2) . . ?
Mo3 I0AA I1 65.5(4) 4_655 . ?
Mo3 I0AA Mo1A 61.6(4) 4_655 . ?
Mo3 I0AA Cl2 74.1(5) 4_655 4_655 ?
Mo3 I0AA Mo1 46.4(6) 4_655 . ?
Mo3 I0AA Mo4 45.9(5) 4_655 7_556 ?
Mo3 I0AA I1AA 49.8(4) 4_655 11_656 ?
Mo3 I0AA I1AA 92.5(6) 4_655 . ?
Mo3 I0AA Mo2A 13.8(2) 4_655 11_656 ?
Mo3 I0AA Mo2A 60.2(4) 4_655 . ?
I4AA I0AA I1 115.9(7) . . ?
I4AA I0AA Mo1A 65.8(5) . . ?
I4AA I0AA Mo3 107.8(7) . 4_655 ?
I4AA I0AA Cl2 153.3(8) . 4_655 ?
I4AA I0AA Mo1 94.8(8) . . ?
I4AA I0AA Mo4 94.7(7) . 7_556 ?
I4AA I0AA I1AA 111.0(7) . 11_656 ?
I4AA I0AA I1AA 21.2(4) . . ?
I4AA I0AA Mo2A 48.0(4) . . ?
I4AA I0AA Mo2A 102.3(6) . 11_656 ?
Cl2 I0AA I1 89.5(5) 4_655 . ?
Cl2 I0AA Mo1A 131.4(6) 4_655 . ?
Cl2 I0AA Mo1 104.2(7) 4_655 . ?
Cl2 I0AA Mo4 104.1(7) 4_655 7_556 ?
Cl2 I0AA I1AA 49.1(4) 4_655 11_656 ?
Cl2 I0AA I1AA 135.8(6) 4_655 . ?
Cl2 I0AA Mo2A 130.0(6) 4_655 . ?
Cl2 I0AA Mo2A 73.2(4) 4_655 11_656 ?
Mo1 I0AA I1 32.1(5) . . ?
Mo1 I0AA Mo1A 29.0(5) . . ?
Mo1 I0AA Mo4 0.5(10) . 7_556 ?
Mo1 I0AA I1AA 94.9(7) . . ?
Mo1 I0AA I1AA 96.2(7) . 11_656 ?
Mo1 I0AA Mo2A 58.4(6) . 11_656 ?
Mo1 I0AA Mo2A 58.0(6) . . ?
Mo4 I0AA I1 32.5(5) 7_556 . ?
Mo4 I0AA Mo1A 28.9(5) 7_556 . ?
Mo4 I0AA I1AA 95.8(7) 7_556 11_656 ?
Mo4 I0AA I1AA 94.6(7) 7_556 . ?
I1AA I0AA I1 108.0(5) 11_656 . ?
I1AA I0AA I1 123.5(5) . . ?
I1AA I0AA Mo1A 68.2(4) . . ?
I1AA I0AA Mo1A 106.4(5) 11_656 . ?
I1AA I0AA I1AA 89.9(5) 11_656 . ?
Mo2A I0AA I1 89.4(4) . . ?
Mo2A I0AA I1 79.2(4) 11_656 . ?
Mo2A I0AA Mo1A 68.4(3) 11_656 . ?
Mo2A I0AA Mo1A 36.3(2) . . ?
Mo2A I0AA Mo4 57.9(5) 11_656 7_556 ?
Mo2A I0AA Mo4 57.7(6) . 7_556 ?
Mo2A I0AA I1AA 84.4(5) . 11_656 ?
Mo2A I0AA I1AA 39.1(4) 11_656 11_656 ?
Mo2A I0AA I1AA 38.4(4) . . ?
Mo2A I0AA I1AA 84.2(5) 11_656 . ?
Mo2A I0AA Mo2A 57.6(4) 11_656 . ?
Mo0A I0AA I1 61.9(7) 4_655 . ?
Mo0A I0AA Mo1A 31.2(6) 4_655 . ?
Mo0A I0AA Mo3 31.8(5) 4_655 4_655 ?
Mo0A I0AA I4AA 81.4(8) 4_655 . ?
Mo0A I0AA Cl2 105.7(9) 4_655 4_655 ?
Mo0A I0AA Mo1 30.7(7) 4_655 . ?
Mo0A I0AA Mo4 30.2(7) 4_655 7_556 ?
Mo0A I0AA I1AA 72.6(7) 4_655 . ?
Mo0A I0AA I1AA 75.6(7) 4_655 11_656 ?
Mo0A I0AA Mo2A 34.5(6) 4_655 . ?
Mo0A I0AA Mo2A 37.2(6) 4_655 11_656 ?
Mo3 I1AA Mo1 39.7(5) 7_556 7_556 ?
Mo3 I1AA Mo4 39.0(5) 7_556 . ?
Mo3 I1AA I0AA 41.3(4) 7_556 11_656 ?
Mo3 I1AA I0AA 81.8(5) 7_556 . ?
Mo3 I1AA Mo0A 57.9(4) 7_556 4_655 ?
Mo3 I1AA Mo0A 19.3(2) 7_556 7_556 ?
I4AA I1AA Mo3 96.4(7) . 7_556 ?
I4AA I1AA Cl2 159.9(9) . 7_556 ?
I4AA I1AA Mo1 82.8(7) . 7_556 ?
I4AA I1AA Mo4 82.4(7) . . ?
I4AA I1AA I0AA 21.7(4) . . ?
I4AA I1AA I0AA 109.9(7) . 11_656 ?
I4AA I1AA Mo2A 75.4(6) . . ?
I4AA I1AA Mo0A 39.0(4) . 4_655 ?
I4AA I1AA Mo0A 94.2(6) . 7_556 ?
Cl2 I1AA Mo3 69.4(4) 7_556 7_556 ?
Cl2 I1AA Mo1 93.8(6) 7_556 7_556 ?
Cl2 I1AA Mo4 93.8(7) 7_556 . ?
Cl2 I1AA I0AA 50.1(4) 7_556 11_656 ?
Cl2 I1AA I0AA 138.2(7) 7_556 . ?
Cl2 I1AA Mo0A 67.7(4) 7_556 7_556 ?
Cl2 I1AA Mo0A 123.7(6) 7_556 4_655 ?
Mo4 I1AA Mo1 1.0(9) . 7_556 ?
Mo4 I1AA I0AA 80.9(7) . . ?
Mo4 I1AA I0AA 80.3(6) . 11_656 ?
Mo4 I1AA Mo0A 56.8(5) . 7_556 ?
Mo4 I1AA Mo0A 57.0(6) . 4_655 ?
I0AA I1AA Mo1 81.0(6) 11_656 7_556 ?
I0AA I1AA Mo1 81.6(6) . 7_556 ?
I0AA I1AA I0AA 88.3(5) 11_656 . ?
Mo2A I1AA Mo3 28.4(3) . 7_556 ?
Mo2A I1AA Cl2 94.9(6) . 7_556 ?
Mo2A I1AA Mo1 19.3(5) . 7_556 ?
Mo2A I1AA Mo4 18.3(6) . . ?
Mo2A I1AA I0AA 68.2(6) . . ?
Mo2A I1AA I0AA 67.9(5) . 11_656 ?
Mo2A I1AA Mo0A 42.7(4) . 4_655 ?
Mo2A I1AA Mo0A 42.5(4) . 7_556 ?
Mo0A I1AA Mo1 57.7(5) 7_556 7_556 ?
Mo0A I1AA Mo1 57.9(5) 4_655 7_556 ?
Mo0A I1AA I0AA 25.9(3) 7_556 11_656 ?
Mo0A I1AA I0AA 25.6(4) 4_655 . ?
Mo0A I1AA I0AA 76.3(5) 4_655 11_656 ?
Mo0A I1AA I0AA 75.2(5) 7_556 . ?
Mo0A I1AA Mo0A 56.0(4) 4_655 7_556 ?
Mo1A I3AA I4AA 63.47(16) . 7_556 ?
Mo1A I3AA I4AA 63.47(16) . . ?
Mo1A I3AA Mo1 33.8(5) . 7_556 ?
Mo1A I3AA Mo1 33.8(5) . . ?
Mo1A I3AA Mo4 33.2(6) . 7_556 ?
Mo1A I3AA Mo4 33.2(5) . . ?
Mo1A I3AA Mo2A 32.52(19) . 7_556 ?
Mo1A I3AA Mo2A 32.52(19) . . ?
Mo1A I3AA Mo0A 36.53(19) . 4_655 ?
Mo1A I3AA Mo0A 36.53(19) . 11_656 ?
I4AA I3AA I4AA 126.9(3) 7_556 . ?
Cl1 I3AA Mo1A 180.0 . . ?
Cl1 I3AA I4AA 116.53(16) . . ?
Cl1 I3AA I4AA 116.53(16) . 7_556 ?
Cl1 I3AA Mo1 146.2(5) . . ?
Cl1 I3AA Mo1 146.2(5) . 7_556 ?
Cl1 I3AA Mo4 146.8(6) . . ?
Cl1 I3AA Mo4 146.8(5) . 7_556 ?
Cl1 I3AA Mo2A 147.5(2) . . ?
Cl1 I3AA Mo2A 147.5(2) . 7_556 ?
Cl1 I3AA Mo0A 143.47(19) . 11_656 ?
Cl1 I3AA Mo0A 143.47(19) . 4_655 ?
Mo1 I3AA I4AA 70.7(3) . 7_556 ?
Mo1 I3AA I4AA 65.7(4) . . ?
Mo1 I3AA I4AA 65.7(4) 7_556 7_556 ?
Mo1 I3AA I4AA 70.7(3) 7_556 . ?
Mo1 I3AA Mo1 67.5(11) . 7_556 ?
Mo1 I3AA Mo4 66.4(5) 7_556 7_556 ?
Mo1 I3AA Mo4 66.4(5) . . ?
Mo1 I3AA Mo4 7.50(9) . 7_556 ?
Mo1 I3AA Mo4 7.50(9) 7_556 . ?
Mo1 I3AA Mo2A 30.2(4) . 7_556 ?
Mo1 I3AA Mo2A 57.5(6) 7_556 7_556 ?
Mo1 I3AA Mo2A 30.2(3) 7_556 . ?
Mo1 I3AA Mo2A 57.5(6) . . ?
Mo1 I3AA Mo0A 61.5(5) 7_556 4_655 ?
Mo1 I3AA Mo0A 30.8(4) 7_556 11_656 ?
Mo1 I3AA Mo0A 61.5(5) . 11_656 ?
Mo1 I3AA Mo0A 30.8(4) . 4_655 ?
Mo4 I3AA I4AA 63.2(3) 7_556 7_556 ?
Mo4 I3AA I4AA 63.2(3) . . ?
Mo4 I3AA I4AA 72.7(4) . 7_556 ?
Mo4 I3AA I4AA 72.7(4) 7_556 . ?
Mo4 I3AA Mo4 66.3(11) . 7_556 ?
Mo4 I3AA Mo2A 60.6(6) . 7_556 ?
Mo4 I3AA Mo2A 23.0(4) 7_556 7_556 ?
Mo4 I3AA Mo2A 60.6(6) 7_556 . ?
Mo4 I3AA Mo2A 23.0(4) . . ?
Mo4 I3AA Mo0A 37.5(4) . 11_656 ?
Mo4 I3AA Mo0A 56.5(5) . 4_655 ?
Mo4 I3AA Mo0A 56.5(5) 7_556 11_656 ?
Mo4 I3AA Mo0A 37.5(4) 7_556 4_655 ?
Mo2A I3AA I4AA 90.2(3) 7_556 . ?
Mo2A I3AA I4AA 40.84(18) 7_556 7_556 ?
Mo2A I3AA I4AA 90.2(3) . 7_556 ?
Mo2A I3AA I4AA 40.83(19) . . ?
Mo2A I3AA Mo2A 65.0(4) 7_556 . ?
Mo2A I3AA Mo0A 55.9(3) 7_556 4_655 ?
Mo2A I3AA Mo0A 55.9(3) . 11_656 ?
Mo2A I3AA Mo0A 37.4(2) 7_556 11_656 ?
Mo2A I3AA Mo0A 37.4(2) . 4_655 ?
Mo0A I3AA I4AA 95.7(3) 11_656 . ?
Mo0A I3AA I4AA 35.24(17) 4_655 . ?
Mo0A I3AA I4AA 95.7(3) 4_655 7_556 ?
Mo0A I3AA I4AA 35.25(17) 11_656 7_556 ?
Mo0A I3AA Mo0A 73.1(4) 11_656 4_655 ?
I1 I2AA I1 144.1(8) . 4_655 ?
I1 I2AA Mo3 89.6(6) . 4_655 ?
I1 I2AA Mo3 81.4(6) . . ?
I1 I2AA Mo1 48.3(7) . . ?
I1 I2AA Mo1 33.7(5) 4_655 4_655 ?
I1 I2AA Mo1 111.2(8) . 4_655 ?
I1 I2AA Mo4 48.5(7) . 7_556 ?
I1 I2AA Mo4 34.9(5) 4_655 11_656 ?
I1 I2AA Mo4 111.6(8) . 11_656 ?
I1 I2AA Mo2A 103.2(6) . 11_656 ?
I1 I2AA Mo2A 60.5(5) . 7_556 ?
I1 I2AA Mo2A 50.7(3) 4_655 11_656 ?
I1 I2AA Mo2A 84.1(4) 4_655 7_556 ?
I1 I2AA Mo0A 69.0(5) . 4_655 ?
I1 I2AA Mo0A 88.6(4) 4_655 4_655 ?
Mo3 I2AA I1 64.1(3) . 4_655 ?
Mo3 I2AA I1 67.6(3) 4_655 4_655 ?
Mo3 I2AA Mo3 64.8(3) 4_655 . ?
Mo3 I2AA Mo1 43.7(4) 4_655 4_655 ?
Mo3 I2AA Mo1 39.0(4) . 4_655 ?
Mo3 I2AA Mo4 38.1(4) 4_655 11_656 ?
Mo3 I2AA Mo4 44.0(4) . 11_656 ?
Mo3 I2AA Mo2A 21.4(2) . 7_556 ?
Mo3 I2AA Mo2A 57.9(3) . 11_656 ?
Mo3 I2AA Mo2A 17.09(19) 4_655 11_656 ?
Mo3 I2AA Mo2A 63.4(4) 4_655 7_556 ?
Mo3 I2AA Mo0A 69.1(4) . 4_655 ?
Mo3 I2AA Mo0A 21.5(2) 4_655 4_655 ?
Mo1 I2AA I1 97.9(8) . 4_655 ?
Mo1 I2AA Mo3 47.2(6) . 4_655 ?
Mo1 I2AA Mo3 47.8(5) . . ?
Mo1 I2AA Mo1 64.2(11) . 4_655 ?
Mo1 I2AA Mo4 8.4(2) . 7_556 ?
Mo1 I2AA Mo4 63.6(6) . 11_656 ?
Mo1 I2AA Mo2A 56.6(7) . 11_656 ?
Mo1 I2AA Mo2A 28.3(3) 4_655 11_656 ?
Mo1 I2AA Mo2A 54.3(5) 4_655 7_556 ?
Mo1 I2AA Mo2A 30.0(4) . 7_556 ?
Mo1 I2AA Mo0A 33.7(5) . 4_655 ?
Mo4 I2AA I1 96.1(7) 7_556 4_655 ?
Mo4 I2AA Mo3 41.1(5) 7_556 . ?
Mo4 I2AA Mo3 52.6(6) 7_556 4_655 ?
Mo4 I2AA Mo1 6.55(9) 11_656 4_655 ?
Mo4 I2AA Mo1 62.7(6) 7_556 4_655 ?
Mo4 I2AA Mo4 63.2(11) 7_556 11_656 ?
Mo4 I2AA Mo2A 57.5(5) 11_656 7_556 ?
Mo4 I2AA Mo2A 22.0(4) 7_556 7_556 ?
Mo4 I2AA Mo2A 59.7(6) 7_556 11_656 ?
Mo4 I2AA Mo2A 22.1(3) 11_656 11_656 ?
Mo4 I2AA Mo0A 41.4(5) 7_556 4_655 ?
I2AA I2AA I1 18.7(7) 4_655 4_655 ?
I2AA I2AA I1 145.0(13) 4_655 . ?
I2AA I2AA Mo3 65.1(6) 4_655 . ?
I2AA I2AA Mo3 85.3(7) 4_655 4_655 ?
I2AA I2AA Mo1 107.7(7) 4_655 . ?
I2AA I2AA Mo1 46.2(5) 4_655 4_655 ?
I2AA I2AA Mo4 103.7(7) 4_655 7_556 ?
I2AA I2AA Mo4 49.5(6) 4_655 11_656 ?
I2AA I2AA Mo2A 68.2(6) 4_655 11_656 ?
I2AA I2AA Mo2A 86.5(7) 4_655 7_556 ?
I2AA I2AA Mo0A 105.6(6) 4_655 4_655 ?
Mo2A I2AA Mo2A 63.5(4) 7_556 11_656 ?
Mo0A I2AA Mo1 61.1(5) 4_655 4_655 ?
Mo0A I2AA Mo4 56.6(5) 4_655 11_656 ?
Mo0A I2AA Mo2A 37.9(3) 4_655 11_656 ?
Mo0A I2AA Mo2A 59.2(4) 4_655 7_556 ?
I1 Mo2A Mo3 152.0(4) 7_556 4_655 ?
I1 Mo2A Mo1 113.1(5) 7_556 . ?
I1 Mo2A Mo1 92.1(5) 7_556 11_656 ?
Mo1A Mo2A I1 80.2(3) . 7_556 ?
Mo1A Mo2A Mo3 76.1(3) . 4_655 ?
Mo1A Mo2A I4AA 90.0(3) . . ?
Mo1A Mo2A Mo1 105.6(5) . 11_656 ?
Mo1A Mo2A Mo1 34.0(5) . . ?
Mo1A Mo2A I1AA 127.6(6) . . ?
Mo1A Mo2A Mo0A 67.0(4) . 4_655 ?
Mo1A Mo2A Mo0A 129.6(5) . 7_556 ?
Mo3 Mo2A I1 98.8(5) 7_556 7_556 ?
Mo3 Mo2A Mo1A 140.1(7) 7_556 . ?
Mo3 Mo2A Mo3 90.0(5) 7_556 4_655 ?
Mo3 Mo2A I4AA 122.5(6) 7_556 . ?
Mo3 Mo2A Mo1 34.6(5) 7_556 11_656 ?
Mo3 Mo2A Mo1 122.1(8) 7_556 . ?
Mo3 Mo2A Mo1 80.2(6) 4_655 11_656 ?
Mo3 Mo2A Mo1 104.4(11) 7_556 7_556 ?
Mo3 Mo2A Mo1 42.1(5) 4_655 . ?
Mo3 Mo2A Mo4 105.7(13) 7_556 . ?
Mo3 Mo2A I1AA 92.1(7) 7_556 . ?
Mo3 Mo2A Mo0A 110.6(6) 7_556 4_655 ?
Mo3 Mo2A Mo0A 23.4(4) 7_556 7_556 ?
I4AA Mo2A I1 120.5(4) . 7_556 ?
I4AA Mo2A Mo3 74.6(3) . 4_655 ?
I4AA Mo2A Mo1 146.1(5) . 11_656 ?
I4AA Mo2A Mo1 81.0(4) . . ?
Mo1 Mo2A I1 38.0(9) 7_556 7_556 ?
Mo1 Mo2A Mo1A 52.0(9) 7_556 . ?
Mo1 Mo2A Mo3 114.1(10) 7_556 4_655 ?
Mo1 Mo2A I4AA 132.6(10) 7_556 . ?
Mo1 Mo2A Mo1 95.1(7) 11_656 . ?
Mo1 Mo2A Mo1 79.2(12) 7_556 . ?
Mo1 Mo2A Mo1 78.4(11) 7_556 11_656 ?
Mo1 Mo2A I1AA 135.4(11) 7_556 . ?
Mo1 Mo2A Mo0A 115.5(10) 7_556 7_556 ?
Mo1 Mo2A Mo0A 115.9(11) 7_556 4_655 ?
Mo4 Mo2A I1 33.7(12) . 7_556 ?
Mo4 Mo2A Mo1A 53.7(12) . . ?
Mo4 Mo2A Mo3 118.3(12) . 4_655 ?
Mo4 Mo2A I4AA 130.6(12) . . ?
Mo4 Mo2A Mo1 81.4(10) . 11_656 ?
Mo4 Mo2A Mo1 82.3(11) . . ?
Mo4 Mo2A Mo1 4.6(18) . 7_556 ?
Mo4 Mo2A I1AA 130.8(13) . . ?
Mo4 Mo2A Mo0A 118.9(13) . 4_655 ?
Mo4 Mo2A Mo0A 118.3(12) . 7_556 ?
I1AA Mo2A I1 99.3(5) . 7_556 ?
I1AA Mo2A Mo3 106.9(5) . 4_655 ?
I1AA Mo2A I4AA 45.0(5) . . ?
I1AA Mo2A Mo1 126.0(7) . . ?
I1AA Mo2A Mo1 126.7(6) . 11_656 ?
I1AA Mo2A Mo0A 95.3(6) . 4_655 ?
I1AA Mo2A Mo0A 95.9(6) . 7_556 ?
Mo0A Mo2A I1 120.7(5) 7_556 7_556 ?
Mo0A Mo2A I1 146.5(5) 4_655 7_556 ?
Mo0A Mo2A Mo3 23.0(3) 4_655 4_655 ?
Mo0A Mo2A Mo3 66.8(3) 7_556 4_655 ?
Mo0A Mo2A I4AA 110.5(5) 7_556 . ?
Mo0A Mo2A I4AA 55.2(3) 4_655 . ?
Mo0A Mo2A Mo1 37.1(4) 7_556 11_656 ?
Mo0A Mo2A Mo1 103.0(7) 4_655 11_656 ?
Mo0A Mo2A Mo1 102.4(6) 7_556 . ?
Mo0A Mo2A Mo1 36.8(4) 4_655 . ?
Mo0A Mo2A Mo0A 87.3(5) 7_556 4_655 ?
Mo1A Mo0A Mo3 72.9(3) 4_655 11_656 ?
Mo1A Mo0A Mo4 33.8(4) 4_655 4_655 ?
Mo1A Mo0A Mo4 95.6(5) 4_655 7_556 ?
Mo1A Mo0A Mo0A 91.6(3) 4_655 11_656 ?
Mo3 Mo0A Mo1A 117.5(6) . 4_655 ?
Mo3 Mo0A Mo3 90.8(5) . 11_656 ?
Mo3 Mo0A I4AA 146.4(7) . 4_655 ?
Mo3 Mo0A Mo1 86.4(10) . 4_655 ?
Mo3 Mo0A Mo4 39.5(4) 11_656 4_655 ?
Mo3 Mo0A Mo4 22.9(5) . 7_556 ?
Mo3 Mo0A Mo4 77.0(6) 11_656 7_556 ?
Mo3 Mo0A Mo4 111.6(7) . 4_655 ?
Mo3 Mo0A Mo4 84.6(8) . 11_656 ?
Mo3 Mo0A I0AA 108.5(9) . 4_655 ?
Mo3 Mo0A Mo2A 23.2(4) . 7_556 ?
Mo3 Mo0A Mo2A 111.5(6) . 4_655 ?
Mo3 Mo0A Mo0A 23.4(2) 11_656 11_656 ?
Mo3 Mo0A Mo0A 69.4(5) . 11_656 ?
I4AA Mo0A Mo1A 90.4(3) 4_655 4_655 ?
I4AA Mo0A Mo3 79.3(3) 4_655 11_656 ?
I4AA Mo0A Mo4 152.6(6) 4_655 7_556 ?
I4AA Mo0A Mo4 80.5(5) 4_655 4_655 ?
I4AA Mo0A Mo2A 132.3(5) 4_655 7_556 ?
I4AA Mo0A Mo2A 67.9(4) 4_655 4_655 ?
I4AA Mo0A Mo0A 92.9(4) 4_655 11_656 ?
Mo1 Mo0A Mo1A 45.7(8) 4_655 4_655 ?
Mo1 Mo0A Mo3 105.9(9) 4_655 11_656 ?
Mo1 Mo0A I4AA 127.2(9) 4_655 4_655 ?
Mo1 Mo0A Mo4 74.2(7) 4_655 4_655 ?
Mo1 Mo0A Mo4 73.2(7) 4_655 7_556 ?
Mo1 Mo0A Mo4 4.8(13) 4_655 11_656 ?
Mo1 Mo0A Mo2A 96.3(9) 4_655 4_655 ?
Mo1 Mo0A Mo2A 95.4(9) 4_655 7_556 ?
Mo1 Mo0A Mo0A 112.3(8) 4_655 11_656 ?
Mo4 Mo0A Mo1A 44.0(7) 11_656 4_655 ?
Mo4 Mo0A Mo3 101.5(8) 11_656 11_656 ?
Mo4 Mo0A I4AA 128.8(8) 11_656 4_655 ?
Mo4 Mo0A Mo4 70.0(10) 11_656 7_556 ?
Mo4 Mo0A Mo4 89.7(8) 7_556 4_655 ?
Mo4 Mo0A Mo4 70.9(10) 11_656 4_655 ?
Mo4 Mo0A Mo2A 92.0(8) 11_656 7_556 ?
Mo4 Mo0A Mo2A 92.8(8) 11_656 4_655 ?
Mo4 Mo0A Mo0A 107.4(7) 11_656 11_656 ?
I0AA Mo0A Mo1A 130.3(8) 4_655 4_655 ?
I0AA Mo0A Mo3 125.8(8) 4_655 11_656 ?
I0AA Mo0A I4AA 56.5(7) 4_655 4_655 ?
I0AA Mo0A Mo1 124.9(11) 4_655 4_655 ?
I0AA Mo0A Mo4 131.4(9) 4_655 7_556 ?
I0AA Mo0A Mo4 129.7(11) 4_655 11_656 ?
I0AA Mo0A Mo4 136.5(9) 4_655 4_655 ?
I0AA Mo0A Mo2A 119.2(8) 4_655 7_556 ?
I0AA Mo0A Mo2A 123.3(9) 4_655 4_655 ?
I0AA Mo0A Mo0A 122.7(7) 4_655 11_656 ?
Mo2A Mo0A Mo1A 54.9(3) 4_655 4_655 ?
Mo2A Mo0A Mo1A 110.6(5) 7_556 4_655 ?
Mo2A Mo0A Mo3 67.8(4) 7_556 11_656 ?
Mo2A Mo0A Mo3 23.1(3) 4_655 11_656 ?
Mo2A Mo0A Mo4 22.3(5) 7_556 7_556 ?
Mo2A Mo0A Mo4 22.2(5) 4_655 4_655 ?
Mo2A Mo0A Mo4 93.9(7) 4_655 7_556 ?
Mo2A Mo0A Mo4 93.7(6) 7_556 4_655 ?
Mo2A Mo0A Mo2A 89.3(5) 7_556 4_655 ?
Mo2A Mo0A Mo0A 46.3(4) 7_556 11_656 ?
Mo2A Mo0A Mo0A 46.5(4) 4_655 11_656 ?
Mo0A Mo0A Mo4 60.2(5) 11_656 4_655 ?
Mo0A Mo0A Mo4 60.3(6) 11_656 7_556 ?

loop_
_geom_bond_atom_site_label_1
_geom_bond_atom_site_label_2
_geom_bond_distance
_geom_bond_site_symmetry_2
_geom_bond_publ_flag
I1 Mo1A 2.7931(13) . ?
I1 Mo3 2.796(2) . ?
I1 Mo3 2.784(2) 4_655 ?
I1 Mo1 1.58(2) . ?
I1 Mo4 1.63(2) 7_556 ?
I1 I0AA 2.982(13) . ?
I1 I3AA 3.116(4) . ?
I1 I2AA 1.481(13) . ?
I1 I2AA 2.643(13) 4_655 ?
I1 Mo2A 2.448(8) 7_556 ?
I1 Mo0A 2.635(8) 4_655 ?
Mo1A Mo3 2.691(2) 11_656 ?
Mo1A Mo3 2.691(2) 4_655 ?
Mo1A Cl1 2.399(7) . ?
Mo1A Mo1 1.47(2) 7_556 ?
Mo1A Mo1 1.47(2) . ?
Mo1A Mo4 1.47(2) . ?
Mo1A Mo4 1.47(2) 7_556 ?
Mo1A I3AA 1.433(10) . ?
Mo1A Mo2A 1.823(8) . ?
Mo1A Mo2A 1.823(8) 7_556 ?
Mo1A Mo0A 2.050(8) 11_656 ?
Mo1A Mo0A 2.050(8) 4_655 ?
Mo3 Cl2 2.460(5) . ?
Mo3 Mo1 1.811(18) 4_655 ?
Mo3 Mo1 1.964(16) . ?
Mo3 Mo4 1.725(17) 7_556 ?
Mo3 Mo4 2.022(17) 11_656 ?
Mo3 I0AA 1.866(14) 4_655 ?
Mo3 I1AA 2.159(14) 7_556 ?
Mo3 I2AA 2.369(13) 4_655 ?
Mo3 Mo2A 1.027(8) 7_556 ?
Mo3 Mo2A 2.466(8) 4_655 ?
Mo3 Mo0A 2.447(8) 11_656 ?
Mo3 Mo0A 1.037(8) . ?
I4AA Mo1 3.051(15) . ?
I4AA Mo4 2.959(15) . ?
I4AA I0AA 1.563(13) . ?
I4AA I1AA 1.528(14) . ?
I4AA I3AA 3.099(5) . ?
I4AA Mo2A 2.091(8) . ?
I4AA Mo0A 1.853(8) 4_655 ?
Al1 O2 1.873(12) . ?
Al1 O2 1.873(12) 10 ?
Al1 O2 1.873(12) 4 ?
Al1 O2 1.873(12) 9 ?
Cl1 I3AA 0.965(11) . ?
Cl2 I0AA 2.193(15) 4_655 ?
Cl2 I1AA 2.161(14) 7_556 ?
Cl2 Mo0A 2.807(10) . ?
Al2 Al2 2.933(13) 4 ?
Al2 Al3 2.964(9) . ?
Al2 Al4 2.902(6) . ?
Al2 O5 1.783(18) . ?
Al2 O2 2.032(11) . ?
Al2 O1 1.875(10) 4 ?
Al2 O1 1.940(17) . ?
Al2 O7 1.807(10) . ?
Al2 O4 1.889(11) . ?
Al3 Al3 2.821(10) 9 ?
Al3 O3 1.945(11) 9 ?
Al3 O3 1.733(10) . ?
Al3 O5 2.008(11) . ?
Al3 O2 2.068(18) . ?
Al3 O8 1.920(12) . ?
Al3 O6 1.883(19) . ?
Al4 Al4 2.840(13) 10 ?
Al4 O10 1.861(11) 10 ?
Al4 O10 1.799(19) . ?
Al4 O2 1.973(11) . ?
Al4 O8 1.801(18) . ?
Al4 O9 2.053(11) . ?
Al4 O7 1.888(11) . ?
O7A C10A 1.44(2) . ?
O7A C7A 1.43(2) . ?
O10A C12A 1.51(3) . ?
C11A O9A 1.66(3) . ?
C11A C12A 1.45(3) . ?
C11A C13A 1.25(3) . ?
O8A C10A 1.36(3) . ?
O8A C14A 1.55(2) . ?
C12A C10A 1.60(3) . ?
C14A C13A 1.53(3) . ?
C14A C15A 1.61(3) . ?
C13A O12A 1.53(2) . ?
O12A C16A 1.59(2) . ?
C6A C7A 1.55(3) . ?
C6A O6A 1.49(3) . ?
C6A C5A 1.40(3) . ?
O16A C16A 1.65(3) . ?
O16A C20A 1.33(2) . ?
O4A C4A 1.58(3) . ?
O4A C8A 1.47(2) . ?
O2A C4A 1.37(2) . ?
O2A C3A 1.46(2) . ?
C7A C8A 1.59(3) . ?
C4A C5A 1.53(3) . ?
O11A C15A 1.36(3) . ?
C5A O3A 1.59(3) . ?
C16A C17A 1.83(3) . ?
O15A C19A 1.47(2) . ?
O15A C22A 1.19(2) . ?
O13A C17A 0.86(2) . ?
C17A C18A 1.69(3) . ?
C3A C2A 1.34(3) . ?
C3A C23A 1.58(3) 11_656 ?
C19A C18A 1.48(3) . ?
C19A C20A 1.56(3) . ?
C18A O14A 1.46(3) . ?
C21A O17A 1.450(3) . ?
C21A C20A 1.450(3) . ?
C1A C2A 1.43(2) . ?
C1A O20A 1.53(2) . ?
C1A C22A 1.57(3) 11_656 ?
C2A O1A 1.39(3) . ?
O18A C22A 1.40(3) . ?
O18A C23A 1.49(2) . ?
C8A C9A 1.64(2) . ?
C23A C24A 1.450(3) . ?
C9A O5A 1.450(3) . ?
O19A C24A 1.451(3) . ?
Mo1 Mo4 0.319(3) 7_556 ?
Mo1 I0AA 2.493(17) . ?
Mo1 I3AA 2.43(2) . ?
Mo1 I2AA 2.12(3) . ?
Mo1 Mo2A 2.57(2) . ?
Mo1 Mo2A 1.438(15) 7_556 ?
Mo1 Mo2A 2.56(2) 11_656 ?
Mo1 Mo0A 1.551(16) 4_655 ?
Mo4 I3AA 2.44(2) . ?
Mo4 I2AA 2.17(3) 7_556 ?
Mo4 Mo2A 1.136(16) . ?
Mo4 Mo0A 2.63(2) 4_655 ?
Mo4 Mo0A 1.837(16) 11_656 ?
Mo4 Mo0A 2.63(2) 7_556 ?
I0AA I1AA 2.824(19) 11_656 ?
I0AA I1AA 2.876(18) . ?
I0AA Mo2A 2.737(15) 11_656 ?
I0AA Mo2A 2.785(15) . ?
I0AA Mo0A 1.257(16) 4_655 ?
I1AA Mo2A 1.863(16) . ?
I1AA Mo0A 2.772(16) 4_655 ?
I1AA Mo0A 2.791(15) 7_556 ?
I3AA Mo2A 2.861(11) 7_556 ?
I3AA Mo2A 2.861(11) . ?
I3AA Mo0A 3.016(11) 11_656 ?
I3AA Mo0A 3.016(11) 4_655 ?
I2AA I2AA 1.29(3) 4_655 ?
I2AA Mo2A 2.809(15) 7_556 ?
I2AA Mo2A 3.019(16) 11_656 ?
I2AA Mo0A 2.773(15) 4_655 ?
Mo2A Mo0A 1.889(12) 4_655 ?
Mo2A Mo0A 1.895(11) 7_556 ?
Mo0A Mo0A 2.612(16) 11_656 ?

loop_
_twin_individual_id
_twin_individual_mass_fraction_refined
1 0.72(5)
2 0.28(5)

loop_
_smtbx_masks_void_nr
_smtbx_masks_void_average_x
_smtbx_masks_void_average_y
_smtbx_masks_void_average_z
_smtbx_masks_void_volume
_smtbx_masks_void_count_electrons
_smtbx_masks_void_content
1 -0.275 -0.981 -0.876 7994.3 2215.0 ?
